data_1550410
loop_
_publ_author_name
'Martens, Arthur'
'Kreuzer, Marvin'
'Ripp, Alexander Johannes Christoph'
'Schneider, Marius'
'Himmel, Daniel'
'Scherer, Harald'
'Krossing, Ingo'

_publ_section_title
;
 Investigations on Non-Classical Silylium Ions Leading to a Cyclobutenyl
 Cation
;
_journal_name_full 'Chemical Science'
_journal_paper_doi 10.1039/C8SC04591G
_journal_year 2019
_chemical_formula_moiety 'C24 Al2 F55 O6, C11 H21 Si'
_chemical_formula_sum 'C35 H21 Al2 F55 O6 Si'
_chemical_formula_weight 1664.57
_chemical_properties_physical Air-sensitive,Moisture-sensitive
_space_group_crystal_system triclinic
_space_group_IT_number 2
_space_group_name_Hall '-P 1'
_space_group_name_H-M_alt 'P -1'
_symmetry_space_group_name_Hall '-P 1'
_symmetry_space_group_name_H-M 'P -1'
_atom_sites_solution_hydrogens geom
_audit_creation_method SHELXL-2014/7
_audit_update_record
;
2018-09-17 deposited with the CCDC.
2019-01-10 downloaded from the CCDC.
;
_cell_angle_alpha 88.2350(10)
_cell_angle_beta 80.1750(10)
_cell_angle_gamma 82.3730(10)
_cell_formula_units_Z 2
_cell_length_a 10.4039(2)
_cell_length_b 12.6820(3)
_cell_length_c 21.4037(5)
_cell_measurement_reflns_used 9277
_cell_measurement_temperature 100(2)
_cell_measurement_theta_max 62.900
_cell_measurement_theta_min 4.732
_cell_volume 2757.92(11)
_computing_structure_refinement 'SHELXL-2014/7 (Sheldrick, 2014)'
_diffrn_ambient_temperature 100(2)
_diffrn_measured_fraction_theta_full 0.999
_diffrn_measured_fraction_theta_max 0.963
_diffrn_measurement_device_type 'Bruker Smart Apex II Quazar'
_diffrn_measurement_method 'omega and phi scans'
_diffrn_radiation_type MoK\a
_diffrn_radiation_wavelength 0.71073
_diffrn_reflns_av_R_equivalents 0.0205
_diffrn_reflns_av_unetI/netI 0.0220
_diffrn_reflns_Laue_measured_fraction_full 0.999
_diffrn_reflns_Laue_measured_fraction_max 0.963
_diffrn_reflns_limit_h_max 15
_diffrn_reflns_limit_h_min -15
_diffrn_reflns_limit_k_max 18
_diffrn_reflns_limit_k_min -18
_diffrn_reflns_limit_l_max 31
_diffrn_reflns_limit_l_min -31
_diffrn_reflns_number 82248
_diffrn_reflns_point_group_measured_fraction_full 0.999
_diffrn_reflns_point_group_measured_fraction_max 0.963
_diffrn_reflns_theta_full 25.242
_diffrn_reflns_theta_max 31.583
_diffrn_reflns_theta_min 0.966
_diffrn_source 'INCOATEC Mo Microsource'
_exptl_absorpt_coefficient_mu 0.305
_exptl_absorpt_correction_T_max 0.7463
_exptl_absorpt_correction_T_min 0.7201
_exptl_absorpt_correction_type multi-scan
_exptl_absorpt_process_details SADABS-2014/5
_exptl_crystal_colour colorless
_exptl_crystal_density_diffrn 2.004
_exptl_crystal_description block
_exptl_crystal_F_000 1628
_exptl_crystal_size_max 0.280
_exptl_crystal_size_mid 0.220
_exptl_crystal_size_min 0.060
_refine_diff_density_max 0.580
_refine_diff_density_min -0.327
_refine_diff_density_rms 0.056
_refine_ls_extinction_method none
_refine_ls_goodness_of_fit_ref 1.034
_refine_ls_hydrogen_treatment constr
_refine_ls_matrix_type full
_refine_ls_number_parameters 1334
_refine_ls_number_reflns 17826
_refine_ls_number_restraints 12866
_refine_ls_restrained_S_all 0.860
_refine_ls_R_factor_all 0.0478
_refine_ls_R_factor_gt 0.0354
_refine_ls_shift/su_max 0.003
_refine_ls_shift/su_mean 0.000
_refine_ls_structure_factor_coef Fsqd
_refine_ls_weighting_details 'w=1/[\s^2^(Fo^2^)+(0.0391P)^2^+1.3679P] where P=(Fo^2^+2Fc^2^)/3'
_refine_ls_weighting_scheme calc
_refine_ls_wR_factor_gt 0.0849
_refine_ls_wR_factor_ref 0.0904
_reflns_Friedel_coverage 0.000
_reflns_number_gt 14520
_reflns_number_total 17826
_reflns_threshold_expression 'I > 2\s(I)'
_cod_data_source_file c8sc04591g2.cif
_cod_data_source_block P-1_a
_cod_database_code 1550410
_shelx_shelxl_version_number 2014/7
_shelx_space_group_comment
;
The symmetry employed for this shelxl refinement is uniquely defined
by the following loop, which should always be used as a source of
symmetry information in preference to the above space-group names.
They are only intended as comments.
;
_shelx_estimated_absorpt_t_min 0.919
_shelx_estimated_absorpt_t_max 0.982

loop_
_space_group_symop_operation_xyz
'x, y, z'
'-x, -y, -z'

loop_
_atom_site_label
_atom_site_type_symbol
_atom_site_fract_x
_atom_site_fract_y
_atom_site_fract_z
_atom_site_U_iso_or_equiv
_atom_site_adp_type
_atom_site_occupancy
_atom_site_site_symmetry_order
_atom_site_calc_flag
_atom_site_refinement_flags_posn
_atom_site_refinement_flags_adp
_atom_site_refinement_flags_occupancy
_atom_site_disorder_assembly
_atom_site_disorder_group
O1_10 O 0.161(3) 0.605(3) 0.9108(12) 0.020(5) Uani 0.156(3) 1 d D U P A 3
C1_10 C 0.2279(17) 0.5543(13) 0.8561(10) 0.017(3) Uani 0.156(3) 1 d D U P A 3
C2_10 C 0.3305(12) 0.6262(10) 0.8260(6) 0.033(3) Uani 0.156(3) 1 d D U P A 3
F1_10 F 0.2765(12) 0.7286(10) 0.8239(7) 0.040(3) Uani 0.156(3) 1 d D U P A 3
F2_10 F 0.380(3) 0.590(2) 0.7684(9) 0.042(5) Uani 0.156(3) 1 d D U P A 3
F3_10 F 0.4337(8) 0.6210(9) 0.8566(5) 0.042(2) Uani 0.156(3) 1 d D U P A 3
C3_10 C 0.2989(11) 0.4476(9) 0.8769(5) 0.030(2) Uani 0.156(3) 1 d D U P A 3
F4_10 F 0.2106(10) 0.3816(6) 0.8911(4) 0.042(2) Uani 0.156(3) 1 d D U P A 3
F5_10 F 0.3613(12) 0.4649(9) 0.9249(5) 0.031(2) Uani 0.156(3) 1 d D U P A 3
F6_10 F 0.391(2) 0.406(2) 0.8307(11) 0.037(4) Uani 0.156(3) 1 d D U P A 3
C4_10 C 0.1300(12) 0.5396(11) 0.8121(7) 0.023(2) Uani 0.156(3) 1 d D U P A 3
F7_10 F 0.0275(10) 0.5083(9) 0.8481(6) 0.026(2) Uani 0.156(3) 1 d D U P A 3
F8_10 F 0.182(3) 0.465(2) 0.7700(14) 0.028(4) Uani 0.156(3) 1 d D U P A 3
F9_10 F 0.1006(14) 0.6300(9) 0.7824(6) 0.036(3) Uani 0.156(3) 1 d D U P A 3
O1_6 O -0.11273(9) 0.67432(7) 0.94794(4) 0.01734(17) Uani 1 1 d D U . . .
C1_6 C -0.19392(12) 0.76095(10) 0.93366(6) 0.0171(2) Uani 1 1 d D U . . .
C2_6 C -0.23420(15) 0.83719(11) 0.99142(7) 0.0276(3) Uani 1 1 d D U . . .
F1_6 F -0.25671(11) 0.78198(8) 1.04510(4) 0.0380(2) Uani 1 1 d D U . . .
F2_6 F -0.34341(10) 0.90390(8) 0.98751(5) 0.0398(2) Uani 1 1 d D U . . .
F3_6 F -0.13826(10) 0.89508(7) 0.99578(5) 0.0350(2) Uani 1 1 d D U . . .
C3_6 C -0.12599(14) 0.82264(11) 0.87664(7) 0.0240(3) Uani 1 1 d D U . . .
F4_6 F -0.11939(10) 0.77035(8) 0.82235(4) 0.0347(2) Uani 1 1 d D U . . .
F5_6 F -0.00340(8) 0.83273(7) 0.88314(4) 0.03014(19) Uani 1 1 d D U . . .
F6_6 F -0.18906(10) 0.92033(7) 0.86990(5) 0.0345(2) Uani 1 1 d D U . . .
C4_6 C -0.31830(14) 0.72089(12) 0.91680(8) 0.0270(3) Uani 1 1 d D U . . .
F7_6 F -0.28582(10) 0.64063(7) 0.87648(5) 0.0337(2) Uani 1 1 d D U . . .
F8_6 F -0.39278(9) 0.79818(8) 0.88975(5) 0.0357(2) Uani 1 1 d D U . . .
F9_6 F -0.39251(9) 0.68835(9) 0.96882(5) 0.0393(2) Uani 1 1 d D U . . .
O1_4 O 0.8744(8) 0.3686(6) 0.5938(2) 0.0156(9) Uani 0.780(2) 1 d D U P B 1
C1_4 C 0.7972(4) 0.4135(3) 0.6453(2) 0.0141(6) Uani 0.780(2) 1 d D U P B 1
C2_4 C 0.65575(16) 0.45050(14) 0.63141(8) 0.0207(4) Uani 0.780(2) 1 d D U P B 1
F1_4 F 0.6626(6) 0.4930(5) 0.5740(2) 0.0258(7) Uani 0.780(2) 1 d D U P B 1
F2_4 F 0.58750(18) 0.52203(16) 0.67278(10) 0.0320(4) Uani 0.780(2) 1 d D U P B 1
F3_4 F 0.58725(16) 0.36869(14) 0.63271(9) 0.0302(3) Uani 0.780(2) 1 d D U P B 1
C3_4 C 0.78938(18) 0.32957(14) 0.70000(8) 0.0214(4) Uani 0.780(2) 1 d D U P B 1
F4_4 F 0.90036(14) 0.31505(12) 0.72374(6) 0.0297(3) Uani 0.780(2) 1 d D U P B 1
F5_4 F 0.7722(8) 0.2359(4) 0.6780(4) 0.0295(7) Uani 0.780(2) 1 d D U P B 1
F6_4 F 0.6912(3) 0.3573(4) 0.74716(14) 0.0312(6) Uani 0.780(2) 1 d D U P B 1
C4_4 C 0.85514(18) 0.51104(13) 0.66648(8) 0.0214(4) Uani 0.780(2) 1 d D U P B 1
F7_4 F 0.9846(5) 0.4886(5) 0.6631(3) 0.0314(9) Uani 0.780(2) 1 d D U P B 1
F8_4 F 0.8039(3) 0.5426(2) 0.72494(11) 0.0319(5) Uani 0.780(2) 1 d D U P B 1
F9_4 F 0.8326(2) 0.59348(17) 0.62712(13) 0.0278(4) Uani 0.780(2) 1 d D U P B 1
O1_3 O 1.08687(8) 0.28223(7) 0.50236(4) 0.01509(16) Uani 1 1 d D U . . .
C1_3 C 1.18234(12) 0.22076(9) 0.52750(6) 0.0155(2) Uani 1 1 d D U . . .
C2_3 C 1.13222(14) 0.11539(11) 0.55377(7) 0.0242(3) Uani 1 1 d D U . . .
F1_3 F 1.01217(9) 0.13454(7) 0.58717(5) 0.0342(2) Uani 1 1 d D U . . .
F2_3 F 1.21009(10) 0.06347(7) 0.59157(5) 0.0340(2) Uani 1 1 d D U . . .
F3_3 F 1.12663(10) 0.05052(7) 0.50685(5) 0.0351(2) Uani 1 1 d D U . . .
C3_3 C 1.30112(13) 0.19457(12) 0.47314(7) 0.0257(3) Uani 1 1 d D U . . .
F4_3 F 1.36405(9) 0.27909(8) 0.45881(5) 0.0404(2) Uani 1 1 d D U . . .
F5_3 F 1.26190(9) 0.16783(8) 0.42064(4) 0.0321(2) Uani 1 1 d D U . . .
F6_3 F 1.38786(9) 0.11401(8) 0.48832(5) 0.0350(2) Uani 1 1 d D U . . .
C4_3 C 1.22751(15) 0.27960(11) 0.58090(7) 0.0269(3) Uani 1 1 d D U . . .
F7_3 F 1.22790(11) 0.38137(7) 0.56665(5) 0.0418(3) Uani 1 1 d D U . . .
F8_3 F 1.34669(9) 0.23886(8) 0.59150(5) 0.0366(2) Uani 1 1 d D U . . .
F9_3 F 1.14417(10) 0.27327(8) 0.63534(4) 0.0369(2) Uani 1 1 d D U . . .
O1_2 O 0.85384(8) 0.36841(7) 0.45962(4) 0.01419(16) Uani 1 1 d D U . . .
C1_2 C 0.79112(12) 0.30195(9) 0.43052(6) 0.0143(2) Uani 1 1 d D U . . .
C2_2 C 0.89195(13) 0.23065(10) 0.38195(6) 0.0209(2) Uani 1 1 d D U . . .
F1_2 F 0.97826(9) 0.28693(7) 0.34857(4) 0.0331(2) Uani 1 1 d D U . . .
F2_2 F 0.83479(9) 0.18320(7) 0.34116(4) 0.02974(19) Uani 1 1 d D U . . .
F3_2 F 0.95880(9) 0.15383(7) 0.41193(5) 0.03058(19) Uani 1 1 d D U . . .
C3_2 C 0.71739(13) 0.22919(10) 0.47981(6) 0.0192(2) Uani 1 1 d D U . . .
F4_2 F 0.61076(8) 0.28252(7) 0.51312(4) 0.02932(19) Uani 1 1 d D U . . .
F5_2 F 0.79609(9) 0.19139(7) 0.52089(4) 0.02812(19) Uani 1 1 d D U . . .
F6_2 F 0.68087(9) 0.14615(6) 0.45387(4) 0.02691(18) Uani 1 1 d D U . . .
C4_2 C 0.69112(13) 0.37161(10) 0.39552(6) 0.0203(2) Uani 1 1 d D U . . .
F7_2 F 0.61936(8) 0.44570(7) 0.43361(4) 0.02873(19) Uani 1 1 d D U . . .
F8_2 F 0.60877(8) 0.31315(7) 0.37481(4) 0.02801(19) Uani 1 1 d D U . . .
F9_2 F 0.75322(9) 0.42030(7) 0.34603(4) 0.03008(19) Uani 1 1 d D U . . .
Al1 Al 0.94895(3) 0.37333(3) 0.51694(2) 0.01026(7) Uani 1 1 d D . . . .
F1 F 1.0000 0.5000 0.5000 0.01328(18) Uani 1 2 d S . P B .
O1_5 O 0.886(3) 0.375(2) 0.5963(7) 0.014(3) Uani 0.220(2) 1 d D U P B 2
C1_5 C 0.8038(13) 0.4232(10) 0.6503(7) 0.015(2) Uani 0.220(2) 1 d D U P B 2
C2_5 C 0.7216(5) 0.5231(4) 0.6287(3) 0.0180(11) Uani 0.220(2) 1 d D U P B 2
F1_5 F 0.7937(7) 0.6015(6) 0.6170(4) 0.0277(14) Uani 0.220(2) 1 d D U P B 2
F2_5 F 0.6186(6) 0.5547(5) 0.6729(3) 0.0296(13) Uani 0.220(2) 1 d D U P B 2
F3_5 F 0.679(2) 0.5094(18) 0.5747(7) 0.026(3) Uani 0.220(2) 1 d D U P B 2
C3_5 C 0.7145(6) 0.3406(5) 0.6800(3) 0.0250(13) Uani 0.220(2) 1 d D U P B 2
F4_5 F 0.6594(11) 0.3670(14) 0.7390(5) 0.032(2) Uani 0.220(2) 1 d D U P B 2
F5_5 F 0.779(3) 0.2432(14) 0.6830(15) 0.035(4) Uani 0.220(2) 1 d D U P B 2
F6_5 F 0.6160(6) 0.3346(5) 0.6483(3) 0.0323(12) Uani 0.220(2) 1 d D U P B 2
C4_5 C 0.8935(6) 0.4506(4) 0.6956(3) 0.0212(12) Uani 0.220(2) 1 d D U P B 2
F7_5 F 0.8272(10) 0.5209(7) 0.7380(4) 0.0294(15) Uani 0.220(2) 1 d D U P B 2
F8_5 F 0.9947(17) 0.4927(17) 0.6631(9) 0.026(3) Uani 0.220(2) 1 d D U P B 2
F9_5 F 0.9371(5) 0.3650(4) 0.72661(19) 0.0290(11) Uani 0.220(2) 1 d D U P B 2
Al2 Al 0.03398(3) 0.62689(3) 0.97069(2) 0.01089(7) Uani 1 1 d D . . . .
F2 F 0.0000 0.5000 1.0000 0.01474(19) Uani 1 2 d S . P A .
O1_8 O 0.1666(8) 0.6119(8) 0.9111(3) 0.0166(16) Uani 0.6871(19) 1 d D U P A 1
C1_8 C 0.2370(5) 0.5627(4) 0.8592(3) 0.0132(8) Uani 0.6871(19) 1 d D U P A 1
C2_8 C 0.2847(4) 0.6489(3) 0.81040(16) 0.0246(6) Uani 0.6871(19) 1 d D U P A 1
F1_8 F 0.18630(18) 0.69512(12) 0.78246(7) 0.0420(4) Uani 0.6871(19) 1 d D U P A 1
F2_8 F 0.3799(7) 0.6092(6) 0.7641(2) 0.0296(12) Uani 0.6871(19) 1 d D U P A 1
F3_8 F 0.3286(3) 0.72500(16) 0.83892(10) 0.0417(6) Uani 0.6871(19) 1 d D U P A 1
C3_8 C 0.3599(3) 0.4917(3) 0.87670(15) 0.0259(6) Uani 0.6871(19) 1 d D U P A 1
F4_8 F 0.4166(5) 0.4221(5) 0.8312(3) 0.0347(12) Uani 0.6871(19) 1 d D U P A 1
F5_8 F 0.3252(3) 0.4361(2) 0.92941(12) 0.0394(6) Uani 0.6871(19) 1 d D U P A 1
F6_8 F 0.44994(15) 0.55045(16) 0.88746(10) 0.0421(4) Uani 0.6871(19) 1 d D U P A 1
C4_8 C 0.1538(3) 0.4925(2) 0.82788(15) 0.0226(5) Uani 0.6871(19) 1 d D U P A 1
F7_8 F 0.2076(10) 0.4617(5) 0.7696(3) 0.0269(12) Uani 0.6871(19) 1 d D U P A 1
F8_8 F 0.0342(2) 0.54548(19) 0.82611(12) 0.0430(6) Uani 0.6871(19) 1 d D U P A 1
F9_8 F 0.13641(19) 0.40612(13) 0.86320(7) 0.0380(4) Uani 0.6871(19) 1 d D U P A 1
O1_9 O 0.172(3) 0.611(3) 0.9149(13) 0.018(5) Uani 0.157(3) 1 d D U P A 2
C1_9 C 0.239(2) 0.5680(16) 0.8582(13) 0.020(3) Uani 0.157(3) 1 d D U P A 2
C2_9 C 0.3101(13) 0.6539(11) 0.8199(7) 0.022(3) Uani 0.157(3) 1 d D U P A 2
F1_9 F 0.2289(10) 0.7415(8) 0.8173(6) 0.035(2) Uani 0.157(3) 1 d D U P A 2
F2_9 F 0.356(2) 0.629(2) 0.7598(8) 0.029(3) Uani 0.157(3) 1 d D U P A 2
F3_9 F 0.4103(9) 0.6738(9) 0.8465(4) 0.0333(19) Uani 0.157(3) 1 d D U P A 2
C3_9 C 0.3405(16) 0.4749(12) 0.8749(7) 0.035(3) Uani 0.157(3) 1 d D U P A 2
F4_9 F 0.431(2) 0.4488(16) 0.8243(8) 0.045(5) Uani 0.157(3) 1 d D U P A 2
F5_9 F 0.2789(12) 0.3909(7) 0.8974(5) 0.052(2) Uani 0.157(3) 1 d D U P A 2
F6_9 F 0.4036(10) 0.5058(9) 0.9187(4) 0.042(2) Uani 0.157(3) 1 d D U P A 2
C4_9 C 0.1418(14) 0.5245(13) 0.8219(8) 0.024(3) Uani 0.157(3) 1 d D U P A 2
F7_9 F 0.203(4) 0.453(2) 0.7789(12) 0.029(4) Uani 0.157(3) 1 d D U P A 2
F8_9 F 0.0774(11) 0.6027(9) 0.7911(6) 0.027(2) Uani 0.157(3) 1 d D U P A 2
F9_9 F 0.0522(11) 0.4756(9) 0.8589(6) 0.037(3) Uani 0.157(3) 1 d D U P A 2
O1_7 O 0.06212(9) 0.69526(7) 1.03323(4) 0.01824(17) Uani 1 1 d D U . . .
C1_7 C 0.15491(12) 0.73379(10) 1.06056(6) 0.0154(2) Uani 1 1 d D U . . .
C2_7 C 0.23959(13) 0.80130(11) 1.01216(6) 0.0217(3) Uani 1 1 d D U . . .
F1_7 F 0.16460(10) 0.85931(8) 0.97626(5) 0.0343(2) Uani 1 1 d D U . . .
F2_7 F 0.33061(8) 0.73906(8) 0.97368(4) 0.0314(2) Uani 1 1 d D U . . .
F3_7 F 0.30146(9) 0.86699(7) 1.04049(4) 0.0327(2) Uani 1 1 d D U . . .
C3_7 C 0.08259(13) 0.80641(11) 1.11630(6) 0.0231(3) Uani 1 1 d D U . . .
F4_7 F 0.03168(10) 0.89967(8) 1.09465(5) 0.0375(2) Uani 1 1 d D U . . .
F5_7 F 0.16273(9) 0.82683(7) 1.15585(4) 0.02802(18) Uani 1 1 d D U . . .
F6_7 F -0.01474(10) 0.76214(9) 1.15004(4) 0.0396(2) Uani 1 1 d D U . . .
C4_7 C 0.24498(15) 0.64094(11) 1.08607(7) 0.0245(3) Uani 1 1 d D U . . .
F7_7 F 0.18290(12) 0.59940(8) 1.13857(4) 0.0392(2) Uani 1 1 d D U . . .
F8_7 F 0.35503(9) 0.67188(8) 1.09925(5) 0.0355(2) Uani 1 1 d D U . . .
F9_7 F 0.27838(11) 0.56402(7) 1.04335(5) 0.0370(2) Uani 1 1 d D U . . .
C1_1 C 0.51073(13) 0.02368(10) 0.27180(6) 0.0153(2) Uani 0.9446(10) 1 d D . P C 1
Si1_1 Si 0.59320(4) -0.06406(3) 0.20075(2) 0.01571(8) Uani 0.9446(10) 1 d D U P C 1
C2_1 C 0.38501(13) 0.09608(10) 0.26563(6) 0.0159(2) Uani 0.9446(10) 1 d D . P C 1
C3_1 C 0.29705(14) 0.02229(10) 0.28123(6) 0.0173(2) Uani 0.9446(10) 1 d D U P C 1
C4_1 C 0.39676(14) -0.02318(13) 0.31267(7) 0.0169(3) Uani 0.9446(10) 1 d D U P C 1
C5_1 C 0.60739(15) 0.06967(12) 0.30606(7) 0.0240(3) Uani 0.9446(10) 1 d D . P C 1
H5A_1 H 0.6512 0.1220 0.2785 0.036 Uiso 0.9446(10) 1 calc R U P C 1
H5B_1 H 0.6733 0.0123 0.3166 0.036 Uiso 0.9446(10) 1 calc R U P C 1
H5C_1 H 0.5598 0.1043 0.3451 0.036 Uiso 0.9446(10) 1 calc R U P C 1
C6_1 C 0.36280(16) 0.21389(11) 0.26665(7) 0.0237(3) Uani 0.9446(10) 1 d D . P C 1
H6A_1 H 0.4035 0.2419 0.2259 0.036 Uiso 0.9446(10) 1 calc R U P C 1
H6B_1 H 0.4021 0.2395 0.3009 0.036 Uiso 0.9446(10) 1 calc R U P C 1
H6C_1 H 0.2681 0.2382 0.2738 0.036 Uiso 0.9446(10) 1 calc R U P C 1
C7_1 C 0.15366(15) 0.01960(13) 0.28668(8) 0.0258(3) Uani 0.9446(10) 1 d D U P C 1
H7A_1 H 0.1099 0.0914 0.2802 0.039 Uiso 0.9446(10) 1 calc R U P C 1
H7B_1 H 0.1189 -0.0065 0.3290 0.039 Uiso 0.9446(10) 1 calc R U P C 1
H7C_1 H 0.1374 -0.0280 0.2545 0.039 Uiso 0.9446(10) 1 calc R U P C 1
C8_1 C 0.39248(18) -0.07228(13) 0.37616(8) 0.0261(4) Uani 0.9446(10) 1 d D U P C 1
H8A_1 H 0.4222 -0.1487 0.3720 0.039 Uiso 0.9446(10) 1 calc R U P C 1
H8B_1 H 0.3021 -0.0612 0.3994 0.039 Uiso 0.9446(10) 1 calc R U P C 1
H8C_1 H 0.4502 -0.0396 0.3994 0.039 Uiso 0.9446(10) 1 calc R U P C 1
C9_1 C 0.70607(19) 0.01485(14) 0.14908(8) 0.0348(4) Uani 0.9446(10) 1 d D U P C 1
H9A_1 H 0.7530 -0.0285 0.1131 0.052 Uiso 0.9446(10) 1 calc R U P C 1
H9B_1 H 0.7696 0.0371 0.1733 0.052 Uiso 0.9446(10) 1 calc R U P C 1
H9C_1 H 0.6555 0.0779 0.1334 0.052 Uiso 0.9446(10) 1 calc R U P C 1
C10_1 C 0.46423(18) -0.10243(18) 0.15943(9) 0.0344(5) Uani 0.9446(10) 1 d D U P C 1
H10A_1 H 0.4157 -0.0384 0.1437 0.052 Uiso 0.9446(10) 1 calc R U P C 1
H10B_1 H 0.4035 -0.1406 0.1890 0.052 Uiso 0.9446(10) 1 calc R U P C 1
H10C_1 H 0.5052 -0.1486 0.1237 0.052 Uiso 0.9446(10) 1 calc R U P C 1
C11_1 C 0.68148(19) -0.18268(14) 0.23479(9) 0.0339(4) Uani 0.9446(10) 1 d D U P C 1
H11A_1 H 0.7277 -0.2300 0.2005 0.051 Uiso 0.9446(10) 1 calc R U P C 1
H11B_1 H 0.6182 -0.2205 0.2631 0.051 Uiso 0.9446(10) 1 calc R U P C 1
H11C_1 H 0.7452 -0.1603 0.2588 0.051 Uiso 0.9446(10) 1 calc R U P C 1
C1_11 C 0.5074(14) -0.0530(12) 0.2242(7) 0.0153(2) Uani 0.0554(10) 1 d D U P C 2
Si1_11 Si 0.4031(8) 0.0253(7) 0.2951(3) 0.0244(17) Uani 0.0554(10) 1 d D U P C 2
C2_11 C 0.6257(16) -0.0020(14) 0.1875(7) 0.0159(2) Uani 0.0554(10) 1 d D U P C 2
C3_11 C 0.7101(16) -0.0303(14) 0.2307(9) 0.0173(2) Uani 0.0554(10) 1 d D . P C 2
C4_11 C 0.6355(16) -0.1151(11) 0.2386(9) 0.0169(3) Uani 0.0554(10) 1 d D U P C 2
C5_11 C 0.438(3) -0.108(3) 0.1784(13) 0.0240(3) Uani 0.0554(10) 1 d D U P C 2
H5D_11 H 0.4140 -0.1754 0.1970 0.036 Uiso 0.0554(10) 1 calc R U P C 2
H5E_11 H 0.4984 -0.1213 0.1381 0.036 Uiso 0.0554(10) 1 calc R U P C 2
H5F_11 H 0.3592 -0.0616 0.1710 0.036 Uiso 0.0554(10) 1 calc R U P C 2
C6_11 C 0.643(3) 0.0368(18) 0.1217(8) 0.0237(3) Uani 0.0554(10) 1 d D U P C 2
H6D_11 H 0.6330 -0.0200 0.0936 0.036 Uiso 0.0554(10) 1 calc R U P C 2
H6E_11 H 0.7311 0.0583 0.1099 0.036 Uiso 0.0554(10) 1 calc R U P C 2
H6F_11 H 0.5767 0.0980 0.1178 0.036 Uiso 0.0554(10) 1 calc R U P C 2
C7_11 C 0.8469(18) -0.012(2) 0.2338(13) 0.0258(3) Uani 0.0554(10) 1 d D . P C 2
H7D_11 H 0.8454 0.0508 0.2594 0.039 Uiso 0.0554(10) 1 calc R U P C 2
H7E_11 H 0.8939 -0.0013 0.1908 0.039 Uiso 0.0554(10) 1 calc R U P C 2
H7F_11 H 0.8918 -0.0744 0.2532 0.039 Uiso 0.0554(10) 1 calc R U P C 2
C8_11 C 0.670(3) -0.2292(14) 0.2474(13) 0.0261(4) Uani 0.0554(10) 1 d D U P C 2
H8D_11 H 0.7564 -0.2524 0.2223 0.039 Uiso 0.0554(10) 1 calc R U P C 2
H8E_11 H 0.6038 -0.2673 0.2336 0.039 Uiso 0.0554(10) 1 calc R U P C 2
H8F_11 H 0.6727 -0.2447 0.2924 0.039 Uiso 0.0554(10) 1 calc R U P C 2
C9_11 C 0.460(3) 0.1575(15) 0.2934(13) 0.0348(4) Uani 0.0554(10) 1 d D . P C 2
H9D_11 H 0.3925 0.2070 0.3193 0.052 Uiso 0.0554(10) 1 calc R U P C 2
H9E_11 H 0.4744 0.1839 0.2496 0.052 Uiso 0.0554(10) 1 calc R U P C 2
H9F_11 H 0.5419 0.1517 0.3105 0.052 Uiso 0.0554(10) 1 calc R U P C 2
C10_11 C 0.426(3) -0.054(2) 0.3677(11) 0.0344(5) Uani 0.0554(10) 1 d D U P C 2
H10D_11 H 0.4036 -0.1262 0.3629 0.052 Uiso 0.0554(10) 1 calc R U P C 2
H10E_11 H 0.3675 -0.0203 0.4045 0.052 Uiso 0.0554(10) 1 calc R U P C 2
H10F_11 H 0.5172 -0.0587 0.3739 0.052 Uiso 0.0554(10) 1 calc R U P C 2
C11_11 C 0.2302(19) 0.031(2) 0.2847(14) 0.0339(4) Uani 0.0554(10) 1 d D U P C 2
H11D_11 H 0.1971 0.1032 0.2727 0.051 Uiso 0.0554(10) 1 calc R U P C 2
H11E_11 H 0.1772 0.0105 0.3245 0.051 Uiso 0.0554(10) 1 calc R U P C 2
H11F_11 H 0.2242 -0.0186 0.2512 0.051 Uiso 0.0554(10) 1 calc R U P C 2

loop_
_atom_site_aniso_label
_atom_site_aniso_U_11
_atom_site_aniso_U_22
_atom_site_aniso_U_33
_atom_site_aniso_U_23
_atom_site_aniso_U_13
_atom_site_aniso_U_12
O1_10 0.021(9) 0.023(8) 0.017(7) -0.008(6) 0.000(6) -0.007(6)
C1_10 0.020(4) 0.017(4) 0.013(5) 0.002(3) 0.004(3) -0.001(3)
C2_10 0.036(5) 0.035(5) 0.026(5) -0.009(4) 0.006(3) -0.014(4)
F1_10 0.034(7) 0.030(5) 0.056(8) -0.004(4) 0.008(5) -0.019(4)
F2_10 0.052(7) 0.039(9) 0.030(5) -0.006(5) 0.023(4) -0.021(6)
F3_10 0.021(3) 0.061(6) 0.046(5) -0.024(4) 0.007(3) -0.016(4)
C3_10 0.039(5) 0.022(4) 0.025(4) -0.001(3) -0.004(3) 0.006(3)
F4_10 0.056(5) 0.021(3) 0.046(5) 0.005(3) 0.001(4) -0.003(3)
F5_10 0.038(6) 0.030(7) 0.021(4) 0.004(4) -0.006(4) 0.006(4)
F6_10 0.036(7) 0.033(7) 0.038(5) -0.012(4) -0.008(4) 0.013(5)
C4_10 0.027(5) 0.029(5) 0.014(4) -0.007(3) -0.004(3) -0.005(3)
F7_10 0.021(3) 0.030(6) 0.028(5) 0.001(3) -0.007(3) -0.003(3)
F8_10 0.027(7) 0.038(6) 0.020(6) -0.012(5) -0.009(4) -0.001(4)
F9_10 0.046(7) 0.039(5) 0.020(4) 0.004(3) -0.006(4) 0.008(4)
O1_6 0.0170(4) 0.0155(4) 0.0203(4) 0.0012(3) -0.0084(3) 0.0016(3)
C1_6 0.0167(5) 0.0162(5) 0.0186(6) 0.0017(4) -0.0062(4) 0.0009(4)
C2_6 0.0289(7) 0.0236(6) 0.0277(7) -0.0029(5) -0.0045(6) 0.0060(5)
F1_6 0.0482(6) 0.0395(5) 0.0205(4) -0.0014(4) 0.0029(4) 0.0043(4)
F2_6 0.0342(5) 0.0315(5) 0.0478(6) -0.0067(4) -0.0047(4) 0.0161(4)
F3_6 0.0402(5) 0.0261(4) 0.0416(5) -0.0121(4) -0.0156(4) -0.0003(4)
C3_6 0.0246(7) 0.0224(6) 0.0254(7) 0.0054(5) -0.0072(5) -0.0019(5)
F4_6 0.0438(5) 0.0417(5) 0.0181(4) 0.0038(4) -0.0073(4) -0.0025(4)
F5_6 0.0228(4) 0.0317(4) 0.0364(5) 0.0076(4) -0.0043(4) -0.0081(3)
F6_6 0.0375(5) 0.0228(4) 0.0422(6) 0.0149(4) -0.0099(4) 0.0010(4)
C4_6 0.0218(6) 0.0269(7) 0.0345(8) 0.0070(6) -0.0133(6) -0.0019(5)
F7_6 0.0363(5) 0.0273(4) 0.0444(6) -0.0020(4) -0.0244(4) -0.0064(4)
F8_6 0.0274(5) 0.0344(5) 0.0488(6) 0.0087(4) -0.0230(4) 0.0026(4)
F9_6 0.0209(4) 0.0486(6) 0.0488(6) 0.0183(5) -0.0062(4) -0.0100(4)
O1_4 0.0173(14) 0.0156(12) 0.0123(12) -0.0002(8) 0.0005(9) -0.0002(10)
C1_4 0.0194(12) 0.0124(9) 0.0106(12) -0.0014(8) -0.0031(8) -0.0012(8)
C2_4 0.0181(8) 0.0233(8) 0.0196(8) -0.0033(6) -0.0018(6) 0.0006(6)
F1_4 0.0241(12) 0.029(2) 0.0240(9) 0.0033(8) -0.0091(7) 0.0030(10)
F2_4 0.0229(8) 0.0358(11) 0.0325(7) -0.0110(7) 0.0012(6) 0.0091(6)
F3_4 0.0218(7) 0.0366(9) 0.0337(9) -0.0016(6) -0.0040(5) -0.0103(6)
C3_4 0.0274(9) 0.0215(8) 0.0137(7) 0.0017(6) -0.0003(6) -0.0022(6)
F4_4 0.0352(7) 0.0346(7) 0.0193(6) 0.0076(5) -0.0098(5) 0.0002(6)
F5_4 0.0464(16) 0.0168(9) 0.0245(13) 0.0042(8) -0.0005(10) -0.0096(9)
F6_4 0.0343(15) 0.0408(10) 0.0145(8) 0.0021(7) 0.0065(7) -0.0045(11)
C4_4 0.0257(8) 0.0183(7) 0.0207(8) -0.0031(6) -0.0062(6) -0.0014(6)
F7_4 0.0264(15) 0.0248(14) 0.0468(19) -0.0051(12) -0.0132(12) -0.0066(12)
F8_4 0.0460(12) 0.0278(10) 0.0222(10) -0.0120(7) -0.0073(7) -0.0011(7)
F9_4 0.0341(11) 0.0160(6) 0.0345(10) 0.0031(5) -0.0081(7) -0.0051(7)
O1_3 0.0135(4) 0.0150(4) 0.0157(4) 0.0009(3) -0.0035(3) 0.0031(3)
C1_3 0.0137(5) 0.0142(5) 0.0183(6) 0.0001(4) -0.0048(4) 0.0020(4)
C2_3 0.0239(7) 0.0191(6) 0.0295(7) 0.0060(5) -0.0081(5) 0.0008(5)
F1_3 0.0258(4) 0.0333(5) 0.0398(5) 0.0174(4) 0.0017(4) -0.0043(4)
F2_3 0.0389(5) 0.0248(4) 0.0381(5) 0.0120(4) -0.0158(4) 0.0054(4)
F3_3 0.0447(6) 0.0177(4) 0.0474(6) -0.0008(4) -0.0194(5) -0.0050(4)
C3_3 0.0169(6) 0.0280(7) 0.0295(7) -0.0005(5) -0.0024(5) 0.0047(5)
F4_3 0.0212(4) 0.0451(6) 0.0524(6) 0.0089(5) 0.0024(4) -0.0090(4)
F5_3 0.0296(5) 0.0401(5) 0.0217(4) -0.0058(4) -0.0017(3) 0.0110(4)
F6_3 0.0221(4) 0.0387(5) 0.0394(5) -0.0049(4) -0.0063(4) 0.0166(4)
C4_3 0.0267(7) 0.0249(6) 0.0314(8) -0.0046(5) -0.0156(6) 0.0036(5)
F7_3 0.0564(6) 0.0228(4) 0.0549(7) -0.0063(4) -0.0319(5) -0.0067(4)
F8_3 0.0245(4) 0.0468(6) 0.0424(6) -0.0077(4) -0.0214(4) 0.0036(4)
F9_3 0.0379(5) 0.0486(6) 0.0219(4) -0.0086(4) -0.0116(4) 0.0129(4)
O1_2 0.0153(4) 0.0146(4) 0.0148(4) -0.0001(3) -0.0068(3) -0.0040(3)
C1_2 0.0144(5) 0.0160(5) 0.0142(5) 0.0005(4) -0.0055(4) -0.0038(4)
C2_2 0.0206(6) 0.0218(6) 0.0219(6) -0.0063(5) -0.0038(5) -0.0063(5)
F1_2 0.0297(5) 0.0348(5) 0.0325(5) -0.0109(4) 0.0114(4) -0.0144(4)
F2_2 0.0331(5) 0.0347(5) 0.0245(4) -0.0136(3) -0.0072(4) -0.0095(4)
F3_2 0.0288(4) 0.0240(4) 0.0389(5) -0.0092(4) -0.0115(4) 0.0062(3)
C3_2 0.0199(6) 0.0206(6) 0.0195(6) 0.0035(4) -0.0063(5) -0.0082(5)
F4_2 0.0238(4) 0.0352(5) 0.0276(4) -0.0001(4) 0.0043(3) -0.0098(4)
F5_2 0.0344(5) 0.0293(4) 0.0262(4) 0.0135(3) -0.0158(4) -0.0138(4)
F6_2 0.0306(4) 0.0220(4) 0.0328(5) 0.0031(3) -0.0103(4) -0.0148(3)
C4_2 0.0214(6) 0.0210(6) 0.0223(6) 0.0034(5) -0.0121(5) -0.0061(5)
F7_2 0.0229(4) 0.0255(4) 0.0392(5) -0.0033(4) -0.0146(4) 0.0046(3)
F8_2 0.0263(4) 0.0311(4) 0.0337(5) 0.0040(4) -0.0202(4) -0.0108(3)
F9_2 0.0384(5) 0.0341(5) 0.0238(4) 0.0137(3) -0.0165(4) -0.0152(4)
Al1 0.01018(15) 0.01074(15) 0.00998(15) 0.00043(11) -0.00265(11) -0.00063(11)
F1 0.0148(5) 0.0115(4) 0.0142(5) 0.0005(3) -0.0039(4) -0.0026(3)
O1_5 0.019(5) 0.017(5) 0.006(3) 0.001(3) -0.001(3) -0.001(3)
C1_5 0.011(3) 0.022(4) 0.007(3) -0.001(2) 0.005(2) 0.004(2)
C2_5 0.019(2) 0.019(2) 0.016(2) -0.0044(17) -0.0029(18) 0.0003(18)
F1_5 0.035(4) 0.018(2) 0.030(3) 0.0020(19) -0.005(3) -0.002(2)
F2_5 0.025(3) 0.026(3) 0.033(2) -0.010(2) 0.002(2) 0.0064(19)
F3_5 0.036(6) 0.022(5) 0.022(3) 0.003(2) -0.015(3) 0.002(3)
C3_5 0.027(3) 0.026(3) 0.019(3) 0.000(2) 0.005(2) -0.007(2)
F4_5 0.032(5) 0.041(4) 0.020(3) 0.001(3) 0.012(3) -0.009(4)
F5_5 0.042(5) 0.028(5) 0.032(7) 0.006(4) 0.002(4) -0.007(4)
F6_5 0.026(3) 0.033(3) 0.040(3) -0.001(2) -0.004(2) -0.015(2)
C4_5 0.027(3) 0.023(3) 0.014(2) -0.0003(18) -0.005(2) -0.002(2)
F7_5 0.042(4) 0.030(3) 0.017(3) -0.010(2) -0.008(2) 0.002(2)
F8_5 0.019(4) 0.036(6) 0.025(5) 0.006(4) -0.005(3) -0.008(3)
F9_5 0.038(3) 0.034(2) 0.0162(19) 0.0023(16) -0.0119(16) 0.0034(19)
Al2 0.01179(16) 0.01157(15) 0.00961(15) 0.00047(11) -0.00248(12) -0.00192(12)
F2 0.0162(5) 0.0123(4) 0.0158(5) 0.0026(3) -0.0032(4) -0.0024(4)
O1_8 0.017(3) 0.020(2) 0.0115(19) -0.0027(14) 0.0038(18) -0.0056(19)
C1_8 0.0151(14) 0.0142(14) 0.0106(15) -0.0012(11) -0.0004(11) -0.0053(11)
C2_8 0.0382(16) 0.0202(11) 0.0141(12) -0.0018(8) 0.0045(10) -0.0096(10)
F1_8 0.0644(11) 0.0318(8) 0.0245(7) 0.0085(6) -0.0068(7) 0.0104(7)
F2_8 0.038(2) 0.032(3) 0.0156(13) -0.0005(14) 0.0122(13) -0.0123(18)
F3_8 0.0698(19) 0.0298(9) 0.0265(10) -0.0049(7) 0.0104(11) -0.0328(11)
C3_8 0.0255(12) 0.0275(13) 0.0238(13) -0.0050(9) -0.0068(9) 0.0051(10)
F4_8 0.030(2) 0.033(3) 0.0371(16) -0.0148(17) -0.0071(13) 0.0138(17)
F5_8 0.0627(18) 0.0265(12) 0.0283(9) 0.0088(8) -0.0157(10) 0.0047(9)
F6_8 0.0211(7) 0.0540(11) 0.0538(12) -0.0183(9) -0.0140(7) -0.0005(7)
C4_8 0.0205(11) 0.0241(13) 0.0235(12) -0.0083(10) -0.0006(8) -0.0055(9)
F7_8 0.039(3) 0.0274(16) 0.0148(16) -0.0075(12) -0.0029(15) -0.0074(14)
F8_8 0.0242(9) 0.0500(14) 0.0582(17) -0.0264(11) -0.0194(10) 0.0049(9)
F9_8 0.0556(11) 0.0316(8) 0.0288(8) -0.0041(6) 0.0050(7) -0.0281(8)
O1_9 0.013(7) 0.026(10) 0.016(6) -0.006(5) -0.005(4) -0.003(6)
C1_9 0.023(5) 0.020(5) 0.017(5) -0.005(4) -0.003(4) -0.001(4)
C2_9 0.024(5) 0.027(5) 0.016(5) 0.002(3) 0.001(3) -0.009(4)
F1_9 0.041(5) 0.022(3) 0.039(4) 0.008(3) 0.007(4) -0.006(4)
F2_9 0.038(7) 0.034(8) 0.015(3) -0.001(4) -0.002(3) -0.013(5)
F3_9 0.028(4) 0.055(5) 0.021(3) -0.006(4) 0.000(3) -0.023(4)
C3_9 0.044(6) 0.030(6) 0.028(5) 0.003(4) -0.006(4) 0.009(4)
F4_9 0.053(7) 0.043(9) 0.030(4) -0.003(4) -0.001(4) 0.019(5)
F5_9 0.076(6) 0.028(4) 0.047(5) 0.015(3) -0.006(5) 0.003(4)
F6_9 0.033(5) 0.060(6) 0.027(4) -0.004(4) -0.009(3) 0.018(4)
C4_9 0.029(5) 0.027(6) 0.016(5) -0.004(4) 0.000(4) -0.004(4)
F7_9 0.032(8) 0.033(6) 0.023(7) -0.010(5) -0.006(5) -0.004(5)
F8_9 0.020(3) 0.037(5) 0.026(5) -0.001(3) -0.010(3) -0.005(3)
F9_9 0.045(6) 0.039(6) 0.031(5) -0.007(4) 0.003(4) -0.029(5)
O1_7 0.0166(4) 0.0254(4) 0.0145(4) -0.0047(3) -0.0026(3) -0.0082(3)
C1_7 0.0163(5) 0.0188(5) 0.0127(5) -0.0025(4) -0.0033(4) -0.0059(4)
C2_7 0.0220(6) 0.0260(6) 0.0196(6) 0.0010(5) -0.0047(5) -0.0108(5)
F1_7 0.0412(5) 0.0357(5) 0.0300(5) 0.0154(4) -0.0140(4) -0.0128(4)
F2_7 0.0205(4) 0.0497(5) 0.0238(4) -0.0080(4) 0.0047(3) -0.0131(4)
F3_7 0.0385(5) 0.0352(5) 0.0304(5) -0.0011(4) -0.0072(4) -0.0250(4)
C3_7 0.0206(6) 0.0299(7) 0.0202(6) -0.0098(5) -0.0032(5) -0.0060(5)
F4_7 0.0373(5) 0.0321(5) 0.0425(6) -0.0168(4) -0.0137(4) 0.0106(4)
F5_7 0.0301(4) 0.0362(5) 0.0212(4) -0.0121(3) -0.0077(3) -0.0097(4)
F6_7 0.0310(5) 0.0664(7) 0.0228(4) -0.0191(4) 0.0092(4) -0.0244(5)
C4_7 0.0336(7) 0.0212(6) 0.0209(6) -0.0021(5) -0.0115(5) -0.0018(5)
F7_7 0.0688(7) 0.0315(5) 0.0226(5) 0.0101(4) -0.0170(5) -0.0162(5)
F8_7 0.0298(5) 0.0400(5) 0.0405(5) -0.0045(4) -0.0218(4) 0.0035(4)
F9_7 0.0541(6) 0.0234(4) 0.0339(5) -0.0096(4) -0.0185(4) 0.0104(4)
C1_1 0.0182(6) 0.0157(5) 0.0127(6) -0.0004(4) -0.0041(4) -0.0029(4)
Si1_1 0.01498(17) 0.01612(17) 0.01579(17) -0.00239(12) -0.00186(13) -0.00160(13)
C2_1 0.0226(6) 0.0162(6) 0.0085(5) 0.0005(4) -0.0027(4) -0.0011(5)
C3_1 0.0190(6) 0.0166(6) 0.0148(6) -0.0016(4) 0.0002(5) -0.0005(5)
C4_1 0.0234(7) 0.0109(6) 0.0153(6) -0.0006(5) -0.0011(5) -0.0010(5)
C5_1 0.0282(7) 0.0260(7) 0.0213(7) -0.0030(5) -0.0104(6) -0.0077(6)
C6_1 0.0337(8) 0.0148(6) 0.0219(7) -0.0004(5) -0.0046(6) -0.0006(5)
C7_1 0.0181(7) 0.0275(7) 0.0288(8) 0.0023(6) 0.0023(5) -0.0013(5)
C8_1 0.0382(10) 0.0223(7) 0.0161(7) 0.0054(5) -0.0021(6) -0.0028(6)
C9_1 0.0422(10) 0.0298(8) 0.0282(8) -0.0057(6) 0.0130(7) -0.0123(7)
C10_1 0.0242(9) 0.0473(11) 0.0329(10) -0.0229(9) -0.0072(7) -0.0009(7)
C11_1 0.0386(9) 0.0252(8) 0.0335(9) 0.0005(7) -0.0040(7) 0.0089(7)
C1_11 0.0182(6) 0.0157(5) 0.0127(6) -0.0004(4) -0.0041(4) -0.0029(4)
Si1_11 0.038(4) 0.021(4) 0.014(3) -0.005(3) -0.004(3) -0.002(3)
C2_11 0.0226(6) 0.0162(6) 0.0085(5) 0.0005(4) -0.0027(4) -0.0011(5)
C3_11 0.0190(6) 0.0166(6) 0.0148(6) -0.0016(4) 0.0002(5) -0.0005(5)
C4_11 0.0234(7) 0.0109(6) 0.0153(6) -0.0006(5) -0.0011(5) -0.0010(5)
C5_11 0.0282(7) 0.0260(7) 0.0213(7) -0.0030(5) -0.0104(6) -0.0077(6)
C6_11 0.0337(8) 0.0148(6) 0.0219(7) -0.0004(5) -0.0046(6) -0.0006(5)
C7_11 0.0181(7) 0.0275(7) 0.0288(8) 0.0023(6) 0.0023(5) -0.0013(5)
C8_11 0.0382(10) 0.0223(7) 0.0161(7) 0.0054(5) -0.0021(6) -0.0028(6)
C9_11 0.0422(10) 0.0298(8) 0.0282(8) -0.0057(6) 0.0130(7) -0.0123(7)
C10_11 0.0242(9) 0.0473(11) 0.0329(10) -0.0229(9) -0.0072(7) -0.0009(7)
C11_11 0.0386(9) 0.0252(8) 0.0335(9) 0.0005(7) -0.0040(7) 0.0089(7)

loop_
_atom_type_symbol
_atom_type_description
_atom_type_scat_dispersion_real
_atom_type_scat_dispersion_imag
_atom_type_scat_source
C C 0.0033 0.0016 'International Tables Vol C Tables 4.2.6.8 and 6.1.1.4'
H H 0.0000 0.0000 'International Tables Vol C Tables 4.2.6.8 and 6.1.1.4'
O O 0.0106 0.0060 'International Tables Vol C Tables 4.2.6.8 and 6.1.1.4'
F F 0.0171 0.0103 'International Tables Vol C Tables 4.2.6.8 and 6.1.1.4'
Al Al 0.0645 0.0514 'International Tables Vol C Tables 4.2.6.8 and 6.1.1.4'
Si Si 0.0817 0.0704 'International Tables Vol C Tables 4.2.6.8 and 6.1.1.4'

loop_
_geom_angle_atom_site_label_1
_geom_angle_atom_site_label_2
_geom_angle_atom_site_label_3
_geom_angle
_geom_angle_site_symmetry_3
C1_10 O1_10 Al2 153(2) .
O1_10 C1_10 C4_10 109.5(18) .
O1_10 C1_10 C2_10 105.9(16) .
C4_10 C1_10 C2_10 112.0(12) .
O1_10 C1_10 C3_10 106.9(18) .
C4_10 C1_10 C3_10 112.7(12) .
C2_10 C1_10 C3_10 109.5(12) .
F2_10 C2_10 F3_10 105.5(15) .
F2_10 C2_10 F1_10 111.1(15) .
F3_10 C2_10 F1_10 108.5(10) .
F2_10 C2_10 C1_10 107.4(18) .
F3_10 C2_10 C1_10 112.9(10) .
F1_10 C2_10 C1_10 111.3(11) .
F4_10 C3_10 F6_10 108.5(12) .
F4_10 C3_10 F5_10 114.0(10) .
F6_10 C3_10 F5_10 106.1(13) .
F4_10 C3_10 C1_10 107.7(9) .
F6_10 C3_10 C1_10 111.4(18) .
F5_10 C3_10 C1_10 109.2(10) .
F7_10 C4_10 F9_10 112.3(10) .
F7_10 C4_10 F8_10 109.0(15) .
F9_10 C4_10 F8_10 109.5(16) .
F7_10 C4_10 C1_10 106.3(12) .
F9_10 C4_10 C1_10 109.6(12) .
F8_10 C4_10 C1_10 110.2(18) .
C1_6 O1_6 Al2 146.78(8) .
O1_6 C1_6 C3_6 110.71(11) .
O1_6 C1_6 C4_6 107.32(10) .
C3_6 C1_6 C4_6 109.90(11) .
O1_6 C1_6 C2_6 110.67(10) .
C3_6 C1_6 C2_6 108.66(11) .
C4_6 C1_6 C2_6 109.57(11) .
F1_6 C2_6 F3_6 107.76(13) .
F1_6 C2_6 F2_6 107.38(12) .
F3_6 C2_6 F2_6 108.03(12) .
F1_6 C2_6 C1_6 110.53(11) .
F3_6 C2_6 C1_6 110.56(12) .
F2_6 C2_6 C1_6 112.40(12) .
F5_6 C3_6 F6_6 107.73(11) .
F5_6 C3_6 F4_6 107.23(12) .
F6_6 C3_6 F4_6 107.58(11) .
F5_6 C3_6 C1_6 110.66(11) .
F6_6 C3_6 C1_6 112.68(12) .
F4_6 C3_6 C1_6 110.73(11) .
F7_6 C4_6 F9_6 108.58(12) .
F7_6 C4_6 F8_6 107.56(12) .
F9_6 C4_6 F8_6 107.51(12) .
F7_6 C4_6 C1_6 111.01(12) .
F9_6 C4_6 C1_6 110.38(12) .
F8_6 C4_6 C1_6 111.66(11) .
C1_4 O1_4 Al1 151.7(6) .
O1_4 C1_4 C3_4 108.6(4) .
O1_4 C1_4 C4_4 110.6(5) .
C3_4 C1_4 C4_4 109.0(2) .
O1_4 C1_4 C2_4 110.6(4) .
C3_4 C1_4 C2_4 108.9(3) .
C4_4 C1_4 C2_4 109.1(3) .
F1_4 C2_4 F3_4 107.1(2) .
F1_4 C2_4 F2_4 108.3(3) .
F3_4 C2_4 F2_4 107.62(16) .
F1_4 C2_4 C1_4 109.7(3) .
F3_4 C2_4 C1_4 111.20(18) .
F2_4 C2_4 C1_4 112.8(2) .
F6_4 C3_4 F4_4 107.93(18) .
F6_4 C3_4 F5_4 108.0(4) .
F4_4 C3_4 F5_4 107.3(3) .
F6_4 C3_4 C1_4 112.6(3) .
F4_4 C3_4 C1_4 110.87(19) .
F5_4 C3_4 C1_4 110.0(4) .
F8_4 C4_4 F7_4 108.1(3) .
F8_4 C4_4 F9_4 107.68(19) .
F7_4 C4_4 F9_4 107.7(3) .
F8_4 C4_4 C1_4 113.6(3) .
F7_4 C4_4 C1_4 110.2(3) .
F9_4 C4_4 C1_4 109.30(19) .
C1_3 O1_3 Al1 146.23(8) .
O1_3 C1_3 C2_3 109.89(10) .
O1_3 C1_3 C4_3 111.51(10) .
C2_3 C1_3 C4_3 110.00(11) .
O1_3 C1_3 C3_3 107.34(10) .
C2_3 C1_3 C3_3 109.02(10) .
C4_3 C1_3 C3_3 109.00(11) .
F1_3 C2_3 F3_3 107.46(12) .
F1_3 C2_3 F2_3 107.72(12) .
F3_3 C2_3 F2_3 107.91(11) .
F1_3 C2_3 C1_3 110.63(11) .
F3_3 C2_3 C1_3 111.06(11) .
F2_3 C2_3 C1_3 111.88(11) .
F5_3 C3_3 F4_3 106.86(12) .
F5_3 C3_3 F6_3 107.53(12) .
F4_3 C3_3 F6_3 108.12(12) .
F5_3 C3_3 C1_3 111.20(11) .
F4_3 C3_3 C1_3 110.58(12) .
F6_3 C3_3 C1_3 112.32(12) .
F7_3 C4_3 F8_3 108.93(13) .
F7_3 C4_3 F9_3 107.13(12) .
F8_3 C4_3 F9_3 107.30(12) .
F7_3 C4_3 C1_3 110.36(11) .
F8_3 C4_3 C1_3 112.56(11) .
F9_3 C4_3 C1_3 110.37(12) .
C1_2 O1_2 Al1 143.02(8) .
O1_2 C1_2 C3_2 110.62(10) .
O1_2 C1_2 C4_2 107.63(9) .
C3_2 C1_2 C4_2 109.66(10) .
O1_2 C1_2 C2_2 110.31(10) .
C3_2 C1_2 C2_2 108.77(10) .
C4_2 C1_2 C2_2 109.84(10) .
F1_2 C2_2 F3_2 107.52(11) .
F1_2 C2_2 F2_2 107.65(11) .
F3_2 C2_2 F2_2 107.00(10) .
F1_2 C2_2 C1_2 111.07(10) .
F3_2 C2_2 C1_2 110.53(11) .
F2_2 C2_2 C1_2 112.84(11) .
F4_2 C3_2 F6_2 107.85(10) .
F4_2 C3_2 F5_2 107.07(11) .
F6_2 C3_2 F5_2 107.62(10) .
F4_2 C3_2 C1_2 111.55(10) .
F6_2 C3_2 C1_2 113.29(11) .
F5_2 C3_2 C1_2 109.21(10) .
F9_2 C4_2 F7_2 107.80(11) .
F9_2 C4_2 F8_2 108.17(11) .
F7_2 C4_2 F8_2 107.88(11) .
F9_2 C4_2 C1_2 110.52(11) .
F7_2 C4_2 C1_2 110.80(10) .
F8_2 C4_2 C1_2 111.54(10) .
O1_4 Al1 O1_3 111.5(3) .
O1_4 Al1 O1_2 117.7(3) .
O1_3 Al1 O1_2 110.60(5) .
O1_3 Al1 O1_5 110.1(9) .
O1_2 Al1 O1_5 122.9(10) .
O1_4 Al1 F1 109.4(3) .
O1_3 Al1 F1 106.87(3) .
O1_2 Al1 F1 99.65(3) .
O1_5 Al1 F1 104.9(10) .
Al1 F1 Al1 180.0 2_766
C1_5 O1_5 Al1 152(2) .
O1_5 C1_5 C4_5 107.2(15) .
O1_5 C1_5 C2_5 108.4(14) .
C4_5 C1_5 C2_5 111.7(8) .
O1_5 C1_5 C3_5 107.1(14) .
C4_5 C1_5 C3_5 111.4(9) .
C2_5 C1_5 C3_5 110.9(9) .
F1_5 C2_5 F2_5 108.3(6) .
F1_5 C2_5 F3_5 105.1(9) .
F2_5 C2_5 F3_5 108.7(12) .
F1_5 C2_5 C1_5 110.2(6) .
F2_5 C2_5 C1_5 111.2(8) .
F3_5 C2_5 C1_5 113.0(13) .
F4_5 C3_5 F5_5 106.5(15) .
F4_5 C3_5 F6_5 106.4(7) .
F5_5 C3_5 F6_5 107.9(13) .
F4_5 C3_5 C1_5 110.7(11) .
F5_5 C3_5 C1_5 112.9(16) .
F6_5 C3_5 C1_5 111.9(7) .
F9_5 C4_5 F8_5 109.5(10) .
F9_5 C4_5 F7_5 108.0(5) .
F8_5 C4_5 F7_5 108.7(11) .
F9_5 C4_5 C1_5 111.1(6) .
F8_5 C4_5 C1_5 109.5(12) .
F7_5 C4_5 C1_5 109.9(8) .
O1_10 Al2 O1_7 115.4(12) .
O1_9 Al2 O1_7 109.6(12) .
O1_7 Al2 O1_8 112.4(3) .
O1_10 Al2 O1_6 114.7(13) .
O1_9 Al2 O1_6 118.9(13) .
O1_7 Al2 O1_6 112.00(5) .
O1_8 Al2 O1_6 115.5(4) .
O1_10 Al2 F2 106.2(12) .
O1_9 Al2 F2 108.4(13) .
O1_7 Al2 F2 106.62(4) .
O1_8 Al2 F2 109.0(3) .
O1_6 Al2 F2 100.20(3) .
Al2 F2 Al2 180.0 2_567
C1_8 O1_8 Al2 152.0(7) .
O1_8 C1_8 C3_8 110.1(5) .
O1_8 C1_8 C2_8 108.5(5) .
C3_8 C1_8 C2_8 108.5(4) .
O1_8 C1_8 C4_8 111.7(5) .
C3_8 C1_8 C4_8 109.2(4) .
C2_8 C1_8 C4_8 108.8(4) .
F3_8 C2_8 F1_8 107.2(3) .
F3_8 C2_8 F2_8 108.3(4) .
F1_8 C2_8 F2_8 106.6(4) .
F3_8 C2_8 C1_8 110.8(3) .
F1_8 C2_8 C1_8 110.9(3) .
F2_8 C2_8 C1_8 112.9(5) .
F6_8 C3_8 F5_8 107.8(3) .
F6_8 C3_8 F4_8 107.8(3) .
F5_8 C3_8 F4_8 107.5(4) .
F6_8 C3_8 C1_8 111.0(3) .
F5_8 C3_8 C1_8 109.8(3) .
F4_8 C3_8 C1_8 112.8(5) .
F7_8 C4_8 F9_8 108.0(4) .
F7_8 C4_8 F8_8 108.4(5) .
F9_8 C4_8 F8_8 106.9(3) .
F7_8 C4_8 C1_8 114.0(6) .
F9_8 C4_8 C1_8 109.3(3) .
F8_8 C4_8 C1_8 109.9(3) .
C1_9 O1_9 Al2 150(2) .
O1_9 C1_9 C2_9 109.1(18) .
O1_9 C1_9 C4_9 109.1(18) .
C2_9 C1_9 C4_9 111.8(14) .
O1_9 C1_9 C3_9 107.1(18) .
C2_9 C1_9 C3_9 110.4(14) .
C4_9 C1_9 C3_9 109.2(14) .
F1_9 C2_9 F3_9 109.6(11) .
F1_9 C2_9 F2_9 104.6(13) .
F3_9 C2_9 F2_9 108.0(14) .
F1_9 C2_9 C1_9 110.4(13) .
F3_9 C2_9 C1_9 109.8(11) .
F2_9 C2_9 C1_9 114.2(19) .
F4_9 C3_9 F6_9 106.6(15) .
F4_9 C3_9 F5_9 111.3(14) .
F6_9 C3_9 F5_9 109.0(12) .
F4_9 C3_9 C1_9 109.9(17) .
F6_9 C3_9 C1_9 109.6(13) .
F5_9 C3_9 C1_9 110.3(12) .
F9_9 C4_9 F7_9 105.6(17) .
F9_9 C4_9 F8_9 107.3(11) .
F7_9 C4_9 F8_9 107.3(16) .
F9_9 C4_9 C1_9 113.4(13) .
F7_9 C4_9 C1_9 112(2) .
F8_9 C4_9 C1_9 111.3(13) .
C1_7 O1_7 Al2 145.33(8) .
O1_7 C1_7 C4_7 110.22(10) .
O1_7 C1_7 C3_7 107.82(10) .
C4_7 C1_7 C3_7 109.72(10) .
O1_7 C1_7 C2_7 110.69(10) .
C4_7 C1_7 C2_7 109.66(11) .
C3_7 C1_7 C2_7 108.68(10) .
F1_7 C2_7 F2_7 107.37(11) .
F1_7 C2_7 F3_7 108.09(11) .
F2_7 C2_7 F3_7 107.62(11) .
F1_7 C2_7 C1_7 110.29(11) .
F2_7 C2_7 C1_7 110.93(11) .
F3_7 C2_7 C1_7 112.36(11) .
F6_7 C3_7 F4_7 107.64(12) .
F6_7 C3_7 F5_7 107.41(11) .
F4_7 C3_7 F5_7 107.29(11) .
F6_7 C3_7 C1_7 111.16(11) .
F4_7 C3_7 C1_7 110.74(11) .
F5_7 C3_7 C1_7 112.38(11) .
F7_7 C4_7 F9_7 107.49(12) .
F7_7 C4_7 F8_7 107.92(11) .
F9_7 C4_7 F8_7 108.22(12) .
F7_7 C4_7 C1_7 110.88(12) .
F9_7 C4_7 C1_7 109.94(11) .
F8_7 C4_7 C1_7 112.23(11) .
C2_1 C1_1 C5_1 116.25(11) .
C2_1 C1_1 C4_1 72.21(10) .
C5_1 C1_1 C4_1 117.26(11) .
C2_1 C1_1 Si1_1 117.88(9) .
C5_1 C1_1 Si1_1 113.97(10) .
C4_1 C1_1 Si1_1 113.01(9) .
C9_1 Si1_1 C10_1 111.90(10) .
C9_1 Si1_1 C11_1 112.33(9) .
C10_1 Si1_1 C11_1 110.70(10) .
C9_1 Si1_1 C1_1 107.07(7) .
C10_1 Si1_1 C1_1 108.87(7) .
C11_1 Si1_1 C1_1 105.66(7) .
C3_1 C2_1 C6_1 130.42(13) .
C3_1 C2_1 C1_1 98.29(11) .
C6_1 C2_1 C1_1 127.81(12) .
C3_1 C2_1 C4_1 49.61(8) .
C6_1 C2_1 C4_1 145.50(11) .
C1_1 C2_1 C4_1 54.08(8) .
C4_1 C3_1 C2_1 80.57(12) .
C4_1 C3_1 C7_1 136.73(13) .
C2_1 C3_1 C7_1 137.58(13) .
C3_1 C4_1 C8_1 131.19(14) .
C3_1 C4_1 C1_1 98.14(13) .
C8_1 C4_1 C1_1 128.21(13) .
C3_1 C4_1 C2_1 49.81(9) .
C8_1 C4_1 C2_1 148.04(12) .
C1_1 C4_1 C2_1 53.71(8) .
C1_1 C5_1 H5A_1 109.5 .
C1_1 C5_1 H5B_1 109.5 .
H5A_1 C5_1 H5B_1 109.5 .
C1_1 C5_1 H5C_1 109.5 .
H5A_1 C5_1 H5C_1 109.5 .
H5B_1 C5_1 H5C_1 109.5 .
C2_1 C6_1 H6A_1 109.5 .
C2_1 C6_1 H6B_1 109.5 .
H6A_1 C6_1 H6B_1 109.5 .
C2_1 C6_1 H6C_1 109.5 .
H6A_1 C6_1 H6C_1 109.5 .
H6B_1 C6_1 H6C_1 109.5 .
C3_1 C7_1 H7A_1 109.5 .
C3_1 C7_1 H7B_1 109.5 .
H7A_1 C7_1 H7B_1 109.5 .
C3_1 C7_1 H7C_1 109.5 .
H7A_1 C7_1 H7C_1 109.5 .
H7B_1 C7_1 H7C_1 109.5 .
C4_1 C8_1 H8A_1 109.5 .
C4_1 C8_1 H8B_1 109.5 .
H8A_1 C8_1 H8B_1 109.5 .
C4_1 C8_1 H8C_1 109.5 .
H8A_1 C8_1 H8C_1 109.5 .
H8B_1 C8_1 H8C_1 109.5 .
Si1_1 C9_1 H9A_1 109.5 .
Si1_1 C9_1 H9B_1 109.5 .
H9A_1 C9_1 H9B_1 109.5 .
Si1_1 C9_1 H9C_1 109.5 .
H9A_1 C9_1 H9C_1 109.5 .
H9B_1 C9_1 H9C_1 109.5 .
Si1_1 C10_1 H10A_1 109.5 .
Si1_1 C10_1 H10B_1 109.5 .
H10A_1 C10_1 H10B_1 109.5 .
Si1_1 C10_1 H10C_1 109.5 .
H10A_1 C10_1 H10C_1 109.5 .
H10B_1 C10_1 H10C_1 109.5 .
Si1_1 C11_1 H11A_1 109.5 .
Si1_1 C11_1 H11B_1 109.5 .
H11A_1 C11_1 H11B_1 109.5 .
Si1_1 C11_1 H11C_1 109.5 .
H11A_1 C11_1 H11C_1 109.5 .
H11B_1 C11_1 H11C_1 109.5 .
C4_11 C1_11 C5_11 115.2(16) .
C4_11 C1_11 C2_11 70.6(8) .
C5_11 C1_11 C2_11 110.9(15) .
C4_11 C1_11 Si1_11 114.3(11) .
C5_11 C1_11 Si1_11 119.5(14) .
C2_11 C1_11 Si1_11 116.8(11) .
C11_11 Si1_11 C9_11 113.4(13) .
C11_11 Si1_11 C10_11 108.2(13) .
C9_11 Si1_11 C10_11 114.2(13) .
C11_11 Si1_11 C1_11 106.5(10) .
C9_11 Si1_11 C1_11 107.1(10) .
C10_11 Si1_11 C1_11 107.0(12) .
C3_11 C2_11 C6_11 134.3(17) .
C3_11 C2_11 C1_11 96.5(10) .
C6_11 C2_11 C1_11 127.5(15) .
C3_11 C2_11 C4_11 50.5(7) .
C6_11 C2_11 C4_11 146.1(17) .
C1_11 C2_11 C4_11 54.2(7) .
C2_11 C3_11 C4_11 79.3(10) .
C2_11 C3_11 C7_11 133.9(17) .
C4_11 C3_11 C7_11 137.7(17) .
C3_11 C4_11 C8_11 132.6(17) .
C3_11 C4_11 C1_11 97.0(11) .
C8_11 C4_11 C1_11 129.7(16) .
C3_11 C4_11 C2_11 50.1(7) .
C8_11 C4_11 C2_11 149.8(18) .
C1_11 C4_11 C2_11 55.2(7) .
C1_11 C5_11 H5D_11 109.5 .
C1_11 C5_11 H5E_11 109.5 .
H5D_11 C5_11 H5E_11 109.5 .
C1_11 C5_11 H5F_11 109.5 .
H5D_11 C5_11 H5F_11 109.5 .
H5E_11 C5_11 H5F_11 109.5 .
C2_11 C6_11 H6D_11 109.5 .
C2_11 C6_11 H6E_11 109.5 .
H6D_11 C6_11 H6E_11 109.5 .
C2_11 C6_11 H6F_11 109.5 .
H6D_11 C6_11 H6F_11 109.5 .
H6E_11 C6_11 H6F_11 109.5 .
C3_11 C7_11 H7D_11 109.5 .
C3_11 C7_11 H7E_11 109.5 .
H7D_11 C7_11 H7E_11 109.5 .
C3_11 C7_11 H7F_11 109.5 .
H7D_11 C7_11 H7F_11 109.5 .
H7E_11 C7_11 H7F_11 109.5 .
C4_11 C8_11 H8D_11 109.5 .
C4_11 C8_11 H8E_11 109.5 .
H8D_11 C8_11 H8E_11 109.5 .
C4_11 C8_11 H8F_11 109.5 .
H8D_11 C8_11 H8F_11 109.5 .
H8E_11 C8_11 H8F_11 109.5 .
Si1_11 C9_11 H9D_11 109.5 .
Si1_11 C9_11 H9E_11 109.5 .
H9D_11 C9_11 H9E_11 109.5 .
Si1_11 C9_11 H9F_11 109.5 .
H9D_11 C9_11 H9F_11 109.5 .
H9E_11 C9_11 H9F_11 109.5 .
Si1_11 C10_11 H10D_11 109.5 .
Si1_11 C10_11 H10E_11 109.5 .
H10D_11 C10_11 H10E_11 109.5 .
Si1_11 C10_11 H10F_11 109.5 .
H10D_11 C10_11 H10F_11 109.5 .
H10E_11 C10_11 H10F_11 109.5 .
Si1_11 C11_11 H11D_11 109.5 .
Si1_11 C11_11 H11E_11 109.5 .
H11D_11 C11_11 H11E_11 109.5 .
Si1_11 C11_11 H11F_11 109.5 .
H11D_11 C11_11 H11F_11 109.5 .
H11E_11 C11_11 H11F_11 109.5 .

loop_
_geom_bond_atom_site_label_1
_geom_bond_atom_site_label_2
_geom_bond_distance
_geom_bond_site_symmetry_2
O1_10 C1_10 1.38(3) .
O1_10 Al2 1.680(14) .
C1_10 C4_10 1.532(13) .
C1_10 C2_10 1.540(13) .
C1_10 C3_10 1.545(13) .
C2_10 F2_10 1.324(12) .
C2_10 F3_10 1.343(11) .
C2_10 F1_10 1.347(11) .
C3_10 F4_10 1.315(10) .
C3_10 F6_10 1.326(12) .
C3_10 F5_10 1.342(11) .
C4_10 F7_10 1.304(11) .
C4_10 F9_10 1.320(10) .
C4_10 F8_10 1.324(13) .
O1_6 C1_6 1.3546(14) .
O1_6 Al2 1.7090(9) .
C1_6 C3_6 1.5475(19) .
C1_6 C4_6 1.5518(19) .
C1_6 C2_6 1.5582(19) .
C2_6 F1_6 1.3294(18) .
C2_6 F3_6 1.3321(18) .
C2_6 F2_6 1.3367(17) .
C3_6 F5_6 1.3294(16) .
C3_6 F6_6 1.3385(16) .
C3_6 F4_6 1.3427(17) .
C4_6 F7_6 1.3259(18) .
C4_6 F9_6 1.3300(18) .
C4_6 F8_6 1.3464(16) .
O1_4 C1_4 1.340(6) .
O1_4 Al1 1.698(4) .
C1_4 C3_4 1.557(4) .
C1_4 C4_4 1.558(4) .
C1_4 C2_4 1.559(4) .
C2_4 F1_4 1.321(5) .
C2_4 F3_4 1.331(2) .
C2_4 F2_4 1.332(2) .
C3_4 F6_4 1.327(3) .
C3_4 F4_4 1.328(2) .
C3_4 F5_4 1.336(6) .
C4_4 F8_4 1.325(3) .
C4_4 F7_4 1.329(6) .
C4_4 F9_4 1.344(3) .
O1_3 C1_3 1.3546(14) .
O1_3 Al1 1.7089(9) .
C1_3 C2_3 1.5532(18) .
C1_3 C4_3 1.5533(19) .
C1_3 C3_3 1.5541(19) .
C2_3 F1_3 1.3250(17) .
C2_3 F3_3 1.3313(17) .
C2_3 F2_3 1.3394(16) .
C3_3 F5_3 1.3269(18) .
C3_3 F4_3 1.3301(18) .
C3_3 F6_3 1.3411(16) .
C4_3 F7_3 1.3175(17) .
C4_3 F8_3 1.3321(16) .
C4_3 F9_3 1.3357(19) .
O1_2 C1_2 1.3570(14) .
O1_2 Al1 1.7099(9) .
C1_2 C3_2 1.5507(17) .
C1_2 C4_2 1.5508(17) .
C1_2 C2_2 1.5596(18) .
C2_2 F1_2 1.3214(16) .
C2_2 F3_2 1.3337(16) .
C2_2 F2_2 1.3352(15) .
C3_2 F4_2 1.3255(16) .
C3_2 F6_2 1.3327(15) .
C3_2 F5_2 1.3376(15) .
C4_2 F9_2 1.3240(16) .
C4_2 F7_2 1.3259(16) .
C4_2 F8_2 1.3412(14) .
Al1 O1_5 1.712(13) .
Al1 F1 1.7661(3) .
F1 Al1 1.7661(3) 2_766
O1_5 C1_5 1.42(2) .
C1_5 C4_5 1.533(11) .
C1_5 C2_5 1.537(12) .
C1_5 C3_5 1.543(12) .
C2_5 F1_5 1.316(8) .
C2_5 F2_5 1.330(7) .
C2_5 F3_5 1.331(11) .
C3_5 F4_5 1.329(10) .
C3_5 F5_5 1.332(12) .
C3_5 F6_5 1.334(8) .
C4_5 F9_5 1.323(7) .
C4_5 F8_5 1.325(12) .
C4_5 F7_5 1.330(9) .
Al2 O1_9 1.694(14) .
Al2 O1_7 1.7037(9) .
Al2 O1_8 1.706(4) .
Al2 F2 1.7667(3) .
F2 Al2 1.7667(3) 2_567
O1_8 C1_8 1.343(9) .
C1_8 C3_8 1.556(5) .
C1_8 C2_8 1.558(5) .
C1_8 C4_8 1.559(5) .
C2_8 F3_8 1.327(3) .
C2_8 F1_8 1.333(4) .
C2_8 F2_8 1.334(5) .
C3_8 F6_8 1.325(3) .
C3_8 F5_8 1.334(4) .
C3_8 F4_8 1.340(5) .
C4_8 F7_8 1.326(5) .
C4_8 F9_8 1.327(3) .
C4_8 F8_8 1.339(3) .
O1_9 C1_9 1.38(3) .
C1_9 C2_9 1.534(13) .
C1_9 C4_9 1.544(14) .
C1_9 C3_9 1.550(14) .
C2_9 F1_9 1.309(12) .
C2_9 F3_9 1.323(11) .
C2_9 F2_9 1.327(13) .
C3_9 F4_9 1.326(13) .
C3_9 F6_9 1.330(12) .
C3_9 F5_9 1.349(12) .
C4_9 F9_9 1.323(12) .
C4_9 F7_9 1.334(13) .
C4_9 F8_9 1.342(11) .
O1_7 C1_7 1.3595(14) .
C1_7 C4_7 1.5508(19) .
C1_7 C3_7 1.5540(18) .
C1_7 C2_7 1.5545(18) .
C2_7 F1_7 1.3257(16) .
C2_7 F2_7 1.3318(17) .
C2_7 F3_7 1.3353(15) .
C3_7 F6_7 1.3184(16) .
C3_7 F4_7 1.3334(18) .
C3_7 F5_7 1.3381(15) .
C4_7 F7_7 1.3281(17) .
C4_7 F9_7 1.3285(16) .
C4_7 F8_7 1.3346(17) .
C1_1 C2_1 1.5179(18) .
C1_1 C5_1 1.5241(19) .
C1_1 C4_1 1.525(2) .
C1_1 Si1_1 1.9215(13) .
Si1_1 C9_1 1.8450(16) .
Si1_1 C10_1 1.8504(17) .
Si1_1 C11_1 1.8525(17) .
C2_1 C3_1 1.3886(19) .
C2_1 C6_1 1.4815(18) .
C2_1 C4_1 1.793(2) .
C3_1 C4_1 1.385(2) .
C3_1 C7_1 1.481(2) .
C4_1 C8_1 1.473(2) .
C5_1 H5A_1 0.9800 .
C5_1 H5B_1 0.9800 .
C5_1 H5C_1 0.9800 .
C6_1 H6A_1 0.9800 .
C6_1 H6B_1 0.9800 .
C6_1 H6C_1 0.9800 .
C7_1 H7A_1 0.9800 .
C7_1 H7B_1 0.9800 .
C7_1 H7C_1 0.9800 .
C8_1 H8A_1 0.9800 .
C8_1 H8B_1 0.9800 .
C8_1 H8C_1 0.9800 .
C9_1 H9A_1 0.9800 .
C9_1 H9B_1 0.9800 .
C9_1 H9C_1 0.9800 .
C10_1 H10A_1 0.9800 .
C10_1 H10B_1 0.9800 .
C10_1 H10C_1 0.9800 .
C11_1 H11A_1 0.9800 .
C11_1 H11B_1 0.9800 .
C11_1 H11C_1 0.9800 .
C1_11 C4_11 1.529(16) .
C1_11 C5_11 1.540(17) .
C1_11 C2_11 1.549(15) .
C1_11 Si1_11 1.927(13) .
Si1_11 C11_11 1.843(17) .
Si1_11 C9_11 1.846(15) .
Si1_11 C10_11 1.858(17) .
C2_11 C3_11 1.389(16) .
C2_11 C6_11 1.467(15) .
C2_11 C4_11 1.779(15) .
C3_11 C4_11 1.398(16) .
C3_11 C7_11 1.484(16) .
C4_11 C8_11 1.459(16) .
C5_11 H5D_11 0.9800 .
C5_11 H5E_11 0.9800 .
C5_11 H5F_11 0.9800 .
C6_11 H6D_11 0.9800 .
C6_11 H6E_11 0.9800 .
C6_11 H6F_11 0.9800 .
C7_11 H7D_11 0.9800 .
C7_11 H7E_11 0.9800 .
C7_11 H7F_11 0.9800 .
C8_11 H8D_11 0.9800 .
C8_11 H8E_11 0.9800 .
C8_11 H8F_11 0.9800 .
C9_11 H9D_11 0.9800 .
C9_11 H9E_11 0.9800 .
C9_11 H9F_11 0.9800 .
C10_11 H10D_11 0.9800 .
C10_11 H10E_11 0.9800 .
C10_11 H10F_11 0.9800 .
C11_11 H11D_11 0.9800 .
C11_11 H11E_11 0.9800 .
C11_11 H11F_11 0.9800 .

loop_
_geom_torsion_atom_site_label_1
_geom_torsion_atom_site_label_2
_geom_torsion_atom_site_label_3
_geom_torsion_atom_site_label_4
_geom_torsion
Al2 O1_10 C1_10 C4_10 41(6)
Al2 O1_10 C1_10 C2_10 162(5)
Al2 O1_10 C1_10 C3_10 -81(6)
O1_10 C1_10 C2_10 F2_10 -169(2)
C4_10 C1_10 C2_10 F2_10 -50(2)
C3_10 C1_10 C2_10 F2_10 75.9(19)
O1_10 C1_10 C2_10 F3_10 75.0(19)
C4_10 C1_10 C2_10 F3_10 -165.7(13)
C3_10 C1_10 C2_10 F3_10 -40.0(18)
O1_10 C1_10 C2_10 F1_10 -47(2)
C4_10 C1_10 C2_10 F1_10 72.0(17)
C3_10 C1_10 C2_10 F1_10 -162.3(13)
O1_10 C1_10 C3_10 F4_10 77.4(17)
C4_10 C1_10 C3_10 F4_10 -43.0(17)
C2_10 C1_10 C3_10 F4_10 -168.3(12)
O1_10 C1_10 C3_10 F6_10 -163.8(18)
C4_10 C1_10 C3_10 F6_10 75.8(18)
C2_10 C1_10 C3_10 F6_10 -49.5(18)
O1_10 C1_10 C3_10 F5_10 -46.9(18)
C4_10 C1_10 C3_10 F5_10 -167.3(13)
C2_10 C1_10 C3_10 F5_10 67.4(16)
O1_10 C1_10 C4_10 F7_10 -43.2(19)
C2_10 C1_10 C4_10 F7_10 -160.3(14)
C3_10 C1_10 C4_10 F7_10 75.7(17)
O1_10 C1_10 C4_10 F9_10 78.4(19)
C2_10 C1_10 C4_10 F9_10 -38.7(18)
C3_10 C1_10 C4_10 F9_10 -162.7(13)
O1_10 C1_10 C4_10 F8_10 -161(2)
C2_10 C1_10 C4_10 F8_10 82(2)
C3_10 C1_10 C4_10 F8_10 -42(2)
Al2 O1_6 C1_6 C3_6 60.20(19)
Al2 O1_6 C1_6 C4_6 -179.87(13)
Al2 O1_6 C1_6 C2_6 -60.35(19)
O1_6 C1_6 C2_6 F1_6 -39.98(16)
C3_6 C1_6 C2_6 F1_6 -161.74(12)
C4_6 C1_6 C2_6 F1_6 78.17(14)
O1_6 C1_6 C2_6 F3_6 79.25(14)
C3_6 C1_6 C2_6 F3_6 -42.51(14)
C4_6 C1_6 C2_6 F3_6 -162.60(11)
O1_6 C1_6 C2_6 F2_6 -159.94(12)
C3_6 C1_6 C2_6 F2_6 78.30(15)
C4_6 C1_6 C2_6 F2_6 -41.78(16)
O1_6 C1_6 C3_6 F5_6 -44.95(15)
C4_6 C1_6 C3_6 F5_6 -163.33(11)
C2_6 C1_6 C3_6 F5_6 76.79(14)
O1_6 C1_6 C3_6 F6_6 -165.65(11)
C4_6 C1_6 C3_6 F6_6 75.98(14)
C2_6 C1_6 C3_6 F6_6 -43.91(15)
O1_6 C1_6 C3_6 F4_6 73.81(14)
C4_6 C1_6 C3_6 F4_6 -44.57(14)
C2_6 C1_6 C3_6 F4_6 -164.45(11)
O1_6 C1_6 C4_6 F7_6 -47.52(15)
C3_6 C1_6 C4_6 F7_6 72.93(14)
C2_6 C1_6 C4_6 F7_6 -167.74(11)
O1_6 C1_6 C4_6 F9_6 72.93(14)
C3_6 C1_6 C4_6 F9_6 -166.62(11)
C2_6 C1_6 C4_6 F9_6 -47.29(15)
O1_6 C1_6 C4_6 F8_6 -167.53(12)
C3_6 C1_6 C4_6 F8_6 -47.08(16)
C2_6 C1_6 C4_6 F8_6 72.24(15)
Al1 O1_4 C1_4 C3_4 179.8(12)
Al1 O1_4 C1_4 C4_4 -60.7(14)
Al1 O1_4 C1_4 C2_4 60.3(14)
O1_4 C1_4 C2_4 F1_4 -40.5(5)
C3_4 C1_4 C2_4 F1_4 -159.8(3)
C4_4 C1_4 C2_4 F1_4 81.4(4)
O1_4 C1_4 C2_4 F3_4 77.8(5)
C3_4 C1_4 C2_4 F3_4 -41.5(3)
C4_4 C1_4 C2_4 F3_4 -160.4(2)
O1_4 C1_4 C2_4 F2_4 -161.2(4)
C3_4 C1_4 C2_4 F2_4 79.5(3)
C4_4 C1_4 C2_4 F2_4 -39.4(3)
O1_4 C1_4 C3_4 F6_4 -164.4(5)
C4_4 C1_4 C3_4 F6_4 75.1(4)
C2_4 C1_4 C3_4 F6_4 -43.8(3)
O1_4 C1_4 C3_4 F4_4 74.6(5)
C4_4 C1_4 C3_4 F4_4 -45.9(3)
C2_4 C1_4 C3_4 F4_4 -164.8(2)
O1_4 C1_4 C3_4 F5_4 -43.9(6)
C4_4 C1_4 C3_4 F5_4 -164.4(4)
C2_4 C1_4 C3_4 F5_4 76.7(5)
O1_4 C1_4 C4_4 F8_4 -163.9(4)
C3_4 C1_4 C4_4 F8_4 -44.6(3)
C2_4 C1_4 C4_4 F8_4 74.2(3)
O1_4 C1_4 C4_4 F7_4 -42.4(5)
C3_4 C1_4 C4_4 F7_4 76.9(4)
C2_4 C1_4 C4_4 F7_4 -164.3(3)
O1_4 C1_4 C4_4 F9_4 75.8(4)
C3_4 C1_4 C4_4 F9_4 -164.9(2)
C2_4 C1_4 C4_4 F9_4 -46.1(3)
Al1 O1_3 C1_3 C2_3 83.92(17)
Al1 O1_3 C1_3 C4_3 -38.33(19)
Al1 O1_3 C1_3 C3_3 -157.65(12)
O1_3 C1_3 C2_3 F1_3 -45.57(15)
C4_3 C1_3 C2_3 F1_3 77.57(14)
C3_3 C1_3 C2_3 F1_3 -162.96(11)
O1_3 C1_3 C2_3 F3_3 73.67(13)
C4_3 C1_3 C2_3 F3_3 -163.19(11)
C3_3 C1_3 C2_3 F3_3 -43.71(14)
O1_3 C1_3 C2_3 F2_3 -165.67(11)
C4_3 C1_3 C2_3 F2_3 -42.54(15)
C3_3 C1_3 C2_3 F2_3 76.94(14)
O1_3 C1_3 C3_3 F5_3 -44.12(14)
C2_3 C1_3 C3_3 F5_3 74.87(14)
C4_3 C1_3 C3_3 F5_3 -165.04(11)
O1_3 C1_3 C3_3 F4_3 74.43(14)
C2_3 C1_3 C3_3 F4_3 -166.58(11)
C4_3 C1_3 C3_3 F4_3 -46.49(15)
O1_3 C1_3 C3_3 F6_3 -164.68(11)
C2_3 C1_3 C3_3 F6_3 -45.69(15)
C4_3 C1_3 C3_3 F6_3 74.40(14)
O1_3 C1_3 C4_3 F7_3 -36.77(16)
C2_3 C1_3 C4_3 F7_3 -158.96(12)
C3_3 C1_3 C4_3 F7_3 81.55(14)
O1_3 C1_3 C4_3 F8_3 -158.71(12)
C2_3 C1_3 C4_3 F8_3 79.11(15)
C3_3 C1_3 C4_3 F8_3 -40.38(16)
O1_3 C1_3 C4_3 F9_3 81.44(13)
C2_3 C1_3 C4_3 F9_3 -40.74(14)
C3_3 C1_3 C4_3 F9_3 -160.23(11)
Al1 O1_2 C1_2 C3_2 43.60(17)
Al1 O1_2 C1_2 C4_2 163.38(11)
Al1 O1_2 C1_2 C2_2 -76.80(16)
O1_2 C1_2 C2_2 F1_2 -43.44(14)
C3_2 C1_2 C2_2 F1_2 -164.94(11)
C4_2 C1_2 C2_2 F1_2 75.04(13)
O1_2 C1_2 C2_2 F3_2 75.82(12)
C3_2 C1_2 C2_2 F3_2 -45.68(13)
C4_2 C1_2 C2_2 F3_2 -165.70(10)
O1_2 C1_2 C2_2 F2_2 -164.42(10)
C3_2 C1_2 C2_2 F2_2 74.08(13)
C4_2 C1_2 C2_2 F2_2 -45.94(14)
O1_2 C1_2 C3_2 F4_2 73.28(13)
C4_2 C1_2 C3_2 F4_2 -45.27(14)
C2_2 C1_2 C3_2 F4_2 -165.41(10)
O1_2 C1_2 C3_2 F6_2 -164.79(10)
C4_2 C1_2 C3_2 F6_2 76.65(13)
C2_2 C1_2 C3_2 F6_2 -43.48(14)
O1_2 C1_2 C3_2 F5_2 -44.87(14)
C4_2 C1_2 C3_2 F5_2 -163.42(10)
C2_2 C1_2 C3_2 F5_2 76.44(13)
O1_2 C1_2 C4_2 F9_2 70.56(13)
C3_2 C1_2 C4_2 F9_2 -169.04(10)
C2_2 C1_2 C4_2 F9_2 -49.56(13)
O1_2 C1_2 C4_2 F7_2 -48.86(13)
C3_2 C1_2 C4_2 F7_2 71.53(13)
C2_2 C1_2 C4_2 F7_2 -168.99(10)
O1_2 C1_2 C4_2 F8_2 -169.07(10)
C3_2 C1_2 C4_2 F8_2 -48.67(14)
C2_2 C1_2 C4_2 F8_2 70.81(13)
C1_4 O1_4 Al1 O1_3 154.9(13)
C1_4 O1_4 Al1 O1_2 -75.7(14)
C1_4 O1_4 Al1 F1 37.0(14)
C1_3 O1_3 Al1 O1_4 -22.1(4)
C1_3 O1_3 Al1 O1_2 -155.10(14)
C1_3 O1_3 Al1 O1_5 -16.0(11)
C1_3 O1_3 Al1 F1 97.38(14)
C1_2 O1_2 Al1 O1_4 -74.1(3)
C1_2 O1_2 Al1 O1_3 55.70(14)
C1_2 O1_2 Al1 O1_5 -77.2(11)
C1_2 O1_2 Al1 F1 167.93(13)
O1_3 Al1 O1_5 C1_5 164(4)
O1_2 Al1 O1_5 C1_5 -63(5)
F1 Al1 O1_5 C1_5 50(5)
Al1 O1_5 C1_5 C4_5 -116(4)
Al1 O1_5 C1_5 C2_5 5(5)
Al1 O1_5 C1_5 C3_5 124(4)
O1_5 C1_5 C2_5 F1_5 -77.1(16)
C4_5 C1_5 C2_5 F1_5 40.8(12)
C3_5 C1_5 C2_5 F1_5 165.7(8)
O1_5 C1_5 C2_5 F2_5 162.8(14)
C4_5 C1_5 C2_5 F2_5 -79.4(10)
C3_5 C1_5 C2_5 F2_5 45.6(11)
O1_5 C1_5 C2_5 F3_5 40.2(18)
C4_5 C1_5 C2_5 F3_5 158.1(12)
C3_5 C1_5 C2_5 F3_5 -77.0(14)
O1_5 C1_5 C3_5 F4_5 163.5(14)
C4_5 C1_5 C3_5 F4_5 46.7(12)
C2_5 C1_5 C3_5 F4_5 -78.4(11)
O1_5 C1_5 C3_5 F5_5 44(2)
C4_5 C1_5 C3_5 F5_5 -72.7(17)
C2_5 C1_5 C3_5 F5_5 162.2(15)
O1_5 C1_5 C3_5 F6_5 -77.9(15)
C4_5 C1_5 C3_5 F6_5 165.2(8)
C2_5 C1_5 C3_5 F6_5 40.2(12)
O1_5 C1_5 C4_5 F9_5 -77.8(14)
C2_5 C1_5 C4_5 F9_5 163.6(7)
C3_5 C1_5 C4_5 F9_5 39.0(12)
O1_5 C1_5 C4_5 F8_5 43.3(17)
C2_5 C1_5 C4_5 F8_5 -75.3(15)
C3_5 C1_5 C4_5 F8_5 160.1(13)
O1_5 C1_5 C4_5 F7_5 162.6(13)
C2_5 C1_5 C4_5 F7_5 44.0(12)
C3_5 C1_5 C4_5 F7_5 -80.6(11)
C1_10 O1_10 Al2 O1_7 164(5)
C1_10 O1_10 Al2 O1_6 -64(6)
C1_10 O1_10 Al2 F2 46(6)
C1_6 O1_6 Al2 O1_10 -86.7(13)
C1_6 O1_6 Al2 O1_9 -82.2(14)
C1_6 O1_6 Al2 O1_7 47.39(17)
C1_6 O1_6 Al2 O1_8 -83.0(4)
C1_6 O1_6 Al2 F2 160.10(15)
O1_7 Al2 O1_8 C1_8 159.1(15)
O1_6 Al2 O1_8 C1_8 -70.7(17)
F2 Al2 O1_8 C1_8 41.1(17)
Al2 O1_8 C1_8 C3_8 -104.8(16)
Al2 O1_8 C1_8 C2_8 136.6(15)
Al2 O1_8 C1_8 C4_8 16.6(18)
O1_8 C1_8 C2_8 F3_8 43.5(6)
C3_8 C1_8 C2_8 F3_8 -76.0(5)
C4_8 C1_8 C2_8 F3_8 165.3(4)
O1_8 C1_8 C2_8 F1_8 -75.3(5)
C3_8 C1_8 C2_8 F1_8 165.1(3)
C4_8 C1_8 C2_8 F1_8 46.4(5)
O1_8 C1_8 C2_8 F2_8 165.2(6)
C3_8 C1_8 C2_8 F2_8 45.6(6)
C4_8 C1_8 C2_8 F2_8 -73.1(5)
O1_8 C1_8 C3_8 F6_8 -73.7(5)
C2_8 C1_8 C3_8 F6_8 44.9(5)
C4_8 C1_8 C3_8 F6_8 163.3(3)
O1_8 C1_8 C3_8 F5_8 45.4(5)
C2_8 C1_8 C3_8 F5_8 164.0(4)
C4_8 C1_8 C3_8 F5_8 -77.6(5)
O1_8 C1_8 C3_8 F4_8 165.2(5)
C2_8 C1_8 C3_8 F4_8 -76.2(5)
C4_8 C1_8 C3_8 F4_8 42.2(5)
O1_8 C1_8 C4_8 F7_8 165.6(7)
C3_8 C1_8 C4_8 F7_8 -72.4(6)
C2_8 C1_8 C4_8 F7_8 45.8(6)
O1_8 C1_8 C4_8 F9_8 -73.4(6)
C3_8 C1_8 C4_8 F9_8 48.5(5)
C2_8 C1_8 C4_8 F9_8 166.8(3)
O1_8 C1_8 C4_8 F8_8 43.6(6)
C3_8 C1_8 C4_8 F8_8 165.6(4)
C2_8 C1_8 C4_8 F8_8 -76.2(5)
O1_7 Al2 O1_9 C1_9 174(5)
O1_6 Al2 O1_9 C1_9 -55(6)
F2 Al2 O1_9 C1_9 58(6)
Al2 O1_9 C1_9 C2_9 136(5)
Al2 O1_9 C1_9 C4_9 14(6)
Al2 O1_9 C1_9 C3_9 -105(5)
O1_9 C1_9 C2_9 F1_9 -49(2)
C4_9 C1_9 C2_9 F1_9 71(2)
C3_9 C1_9 C2_9 F1_9 -166.7(15)
O1_9 C1_9 C2_9 F3_9 71.7(19)
C4_9 C1_9 C2_9 F3_9 -167.6(15)
C3_9 C1_9 C2_9 F3_9 -46(2)
O1_9 C1_9 C2_9 F2_9 -166.8(19)
C4_9 C1_9 C2_9 F2_9 -46(2)
C3_9 C1_9 C2_9 F2_9 75.8(19)
O1_9 C1_9 C3_9 F4_9 -163.5(18)
C2_9 C1_9 C3_9 F4_9 -45(2)
C4_9 C1_9 C3_9 F4_9 78.5(19)
O1_9 C1_9 C3_9 F6_9 -46.7(18)
C2_9 C1_9 C3_9 F6_9 72(2)
C4_9 C1_9 C3_9 F6_9 -164.7(15)
O1_9 C1_9 C3_9 F5_9 73.3(18)
C2_9 C1_9 C3_9 F5_9 -168.1(15)
C4_9 C1_9 C3_9 F5_9 -45(2)
O1_9 C1_9 C4_9 F9_9 -40(2)
C2_9 C1_9 C4_9 F9_9 -160.9(16)
C3_9 C1_9 C4_9 F9_9 77(2)
O1_9 C1_9 C4_9 F7_9 -159(2)
C2_9 C1_9 C4_9 F7_9 80(2)
C3_9 C1_9 C4_9 F7_9 -43(2)
O1_9 C1_9 C4_9 F8_9 81(2)
C2_9 C1_9 C4_9 F8_9 -40(2)
C3_9 C1_9 C4_9 F8_9 -162.3(15)
O1_10 Al2 O1_7 C1_7 -11.0(14)
O1_9 Al2 O1_7 C1_7 -10.5(14)
O1_8 Al2 O1_7 C1_7 -12.7(4)
O1_6 Al2 O1_7 C1_7 -144.65(15)
F2 Al2 O1_7 C1_7 106.70(15)
Al2 O1_7 C1_7 C4_7 -69.34(18)
Al2 O1_7 C1_7 C3_7 170.92(12)
Al2 O1_7 C1_7 C2_7 52.16(19)
O1_7 C1_7 C2_7 F1_7 39.35(15)
C4_7 C1_7 C2_7 F1_7 161.18(11)
C3_7 C1_7 C2_7 F1_7 -78.88(13)
O1_7 C1_7 C2_7 F2_7 -79.47(13)
C4_7 C1_7 C2_7 F2_7 42.36(14)
C3_7 C1_7 C2_7 F2_7 162.29(11)
O1_7 C1_7 C2_7 F3_7 160.02(11)
C4_7 C1_7 C2_7 F3_7 -78.16(14)
C3_7 C1_7 C2_7 F3_7 41.78(15)
O1_7 C1_7 C3_7 F6_7 43.91(15)
C4_7 C1_7 C3_7 F6_7 -76.16(14)
C2_7 C1_7 C3_7 F6_7 163.94(11)
O1_7 C1_7 C3_7 F4_7 -75.70(13)
C4_7 C1_7 C3_7 F4_7 164.23(11)
C2_7 C1_7 C3_7 F4_7 44.34(14)
O1_7 C1_7 C3_7 F5_7 164.32(11)
C4_7 C1_7 C3_7 F5_7 44.26(15)
C2_7 C1_7 C3_7 F5_7 -75.64(14)
O1_7 C1_7 C4_7 F7_7 -74.34(13)
C3_7 C1_7 C4_7 F7_7 44.26(14)
C2_7 C1_7 C4_7 F7_7 163.56(11)
O1_7 C1_7 C4_7 F9_7 44.39(15)
C3_7 C1_7 C4_7 F9_7 162.98(11)
C2_7 C1_7 C4_7 F9_7 -77.72(14)
O1_7 C1_7 C4_7 F8_7 164.89(11)
C3_7 C1_7 C4_7 F8_7 -76.52(14)
C2_7 C1_7 C4_7 F8_7 42.78(15)
C5_1 C1_1 C2_1 C3_1 -136.13(12)
C4_1 C1_1 C2_1 C3_1 -23.92(10)
Si1_1 C1_1 C2_1 C3_1 83.22(11)
C5_1 C1_1 C2_1 C6_1 24.33(19)
C4_1 C1_1 C2_1 C6_1 136.55(15)
Si1_1 C1_1 C2_1 C6_1 -116.31(13)
C5_1 C1_1 C2_1 C4_1 -112.22(13)
Si1_1 C1_1 C2_1 C4_1 107.14(10)
C6_1 C2_1 C3_1 C4_1 -134.16(15)
C1_1 C2_1 C3_1 C4_1 25.53(10)
C6_1 C2_1 C3_1 C7_1 21.7(3)
C1_1 C2_1 C3_1 C7_1 -178.62(17)
C4_1 C2_1 C3_1 C7_1 155.9(2)
C2_1 C3_1 C4_1 C8_1 137.44(17)
C7_1 C3_1 C4_1 C8_1 -18.8(3)
C2_1 C3_1 C4_1 C1_1 -25.39(10)
C7_1 C3_1 C4_1 C1_1 178.35(16)
C7_1 C3_1 C4_1 C2_1 -156.3(2)
C2_1 C1_1 C4_1 C3_1 23.98(10)
C5_1 C1_1 C4_1 C3_1 134.91(12)
Si1_1 C1_1 C4_1 C3_1 -89.42(11)
C2_1 C1_1 C4_1 C8_1 -139.60(16)
C5_1 C1_1 C4_1 C8_1 -28.7(2)
Si1_1 C1_1 C4_1 C8_1 107.00(15)
C5_1 C1_1 C4_1 C2_1 110.93(13)
Si1_1 C1_1 C4_1 C2_1 -113.40(10)
C6_1 C2_1 C4_1 C3_1 105.4(2)
C1_1 C2_1 C4_1 C3_1 -148.22(13)
C3_1 C2_1 C4_1 C8_1 -105.9(3)
C6_1 C2_1 C4_1 C8_1 -0.6(4)
C1_1 C2_1 C4_1 C8_1 105.8(2)
C3_1 C2_1 C4_1 C1_1 148.22(13)
C6_1 C2_1 C4_1 C1_1 -106.4(2)
C4_11 C1_11 C2_11 C3_11 -29.4(13)
C5_11 C1_11 C2_11 C3_11 -139.8(19)
Si1_11 C1_11 C2_11 C3_11 78.7(15)
C4_11 C1_11 C2_11 C6_11 137(2)
C5_11 C1_11 C2_11 C6_11 27(3)
Si1_11 C1_11 C2_11 C6_11 -114(2)
C5_11 C1_11 C2_11 C4_11 -110.4(18)
Si1_11 C1_11 C2_11 C4_11 108.1(13)
C6_11 C2_11 C3_11 C4_11 -134(2)
C1_11 C2_11 C3_11 C4_11 31.0(13)
C6_11 C2_11 C3_11 C7_11 15(4)
C1_11 C2_11 C3_11 C7_11 -179(2)
C4_11 C2_11 C3_11 C7_11 150(3)
C2_11 C3_11 C4_11 C8_11 140(2)
C7_11 C3_11 C4_11 C8_11 -8(4)
C2_11 C3_11 C4_11 C1_11 -31.5(13)
C7_11 C3_11 C4_11 C1_11 -179(3)
C7_11 C3_11 C4_11 C2_11 -147(3)
C5_11 C1_11 C4_11 C3_11 133.8(18)
C2_11 C1_11 C4_11 C3_11 29.2(13)
Si1_11 C1_11 C4_11 C3_11 -82.2(15)
C5_11 C1_11 C4_11 C8_11 -38(3)
C2_11 C1_11 C4_11 C8_11 -142(2)
Si1_11 C1_11 C4_11 C8_11 106(2)
C5_11 C1_11 C4_11 C2_11 104.6(17)
Si1_11 C1_11 C4_11 C2_11 -111.4(12)
C6_11 C2_11 C4_11 C3_11 113(3)
C1_11 C2_11 C4_11 C3_11 -140.8(17)
C3_11 C2_11 C4_11 C8_11 -109(3)
C6_11 C2_11 C4_11 C8_11 5(5)
C1_11 C2_11 C4_11 C8_11 111(3)
C3_11 C2_11 C4_11 C1_11 140.8(17)
C6_11 C2_11 C4_11 C1_11 -106(3)
